data_1501997
loop_
_publ_author_name
'de Silva, E. Dilip'
'Williams, David E.'
'Jayanetti, Dinith R.'
'Centko, Ryan M.'
'Patrick, Brian O.'
'Wijesundera, Ravi L. C.'
'Andersen, Raymond J.'

_publ_section_title
;
 Dhilirolides A-D, meroterpenoids produced in culture by the
 fruit-infecting fungus Penicillium purpurogenum collected in Sri Lanka.
;
_journal_issue 5
_journal_name_full 'Organic letters'
_journal_page_first 1174
_journal_page_last 1177
_journal_paper_doi 10.1021/ol200031t
_journal_volume 13
_journal_year 2011
_chemical_absolute_configuration ad
_chemical_formula_sum 'C25 H28 O9'
_chemical_formula_weight 472.47
_chemical_name_systematic
;
?
;
_space_group_IT_number 1
_symmetry_cell_setting triclinic
_symmetry_space_group_name_Hall 'P 1'
_symmetry_space_group_name_H-M 'P 1'
_atom_sites_solution_hydrogens geom
_atom_sites_solution_primary direct
_atom_sites_solution_secondary difmap
_audit_creation_method SHELXL-97
_cell_angle_alpha 65.339(2)
_cell_angle_beta 65.488(2)
_cell_angle_gamma 64.504(2)
_cell_formula_units_Z 4
_cell_length_a 13.5779(5)
_cell_length_b 13.6410(5)
_cell_length_c 15.0542(6)
_cell_measurement_reflns_used 9179
_cell_measurement_temperature 90.0(1)
_cell_measurement_theta_max 66.57
_cell_measurement_theta_min 3.37
_cell_volume 2191.10(15)
_computing_structure_refinement 'SHELXL-97 (Sheldrick, 2008)'
_computing_structure_solution 'SHELXS-97 (Sheldrick, 2008)'
_diffrn_ambient_temperature 90.0(1)
_diffrn_measured_fraction_theta_full 0.971
_diffrn_measured_fraction_theta_max 0.946
_diffrn_measurement_device_type 'Bruker APEX DUO'
_diffrn_measurement_method 'area detector'
_diffrn_radiation_monochromator graphite
_diffrn_radiation_source 'fine-focus sealed tube'
_diffrn_radiation_type CuK\a
_diffrn_radiation_wavelength 1.54178
_diffrn_reflns_av_R_equivalents 0.0370
_diffrn_reflns_av_sigmaI/netI 0.0401
_diffrn_reflns_limit_h_max 16
_diffrn_reflns_limit_h_min -15
_diffrn_reflns_limit_k_max 16
_diffrn_reflns_limit_k_min -16
_diffrn_reflns_limit_l_max 17
_diffrn_reflns_limit_l_min -17
_diffrn_reflns_number 34168
_diffrn_reflns_theta_full 66.00
_diffrn_reflns_theta_max 67.40
_diffrn_reflns_theta_min 3.37
_exptl_absorpt_coefficient_mu 0.913
_exptl_absorpt_correction_T_max 0.848
_exptl_absorpt_correction_T_min 0.780
_exptl_absorpt_correction_type multi-scan
_exptl_crystal_colour colourless
_exptl_crystal_density_diffrn 1.432
_exptl_crystal_density_method 'not measured'
_exptl_crystal_description irregular
_exptl_crystal_F_000 1000
_exptl_crystal_size_max 0.25
_exptl_crystal_size_mid 0.20
_exptl_crystal_size_min 0.18
_refine_diff_density_max 0.190
_refine_diff_density_min -0.213
_refine_diff_density_rms 0.043
_refine_ls_abs_structure_details 'Flack H D (1983), Acta Cryst. A39, 876-881'
_refine_ls_abs_structure_Flack -0.06(12)
_refine_ls_extinction_method none
_refine_ls_goodness_of_fit_ref 1.046
_refine_ls_hydrogen_treatment mixed
_refine_ls_matrix_type full
_refine_ls_number_parameters 1266
_refine_ls_number_reflns 13627
_refine_ls_number_restraints 3
_refine_ls_restrained_S_all 1.046
_refine_ls_R_factor_all 0.0420
_refine_ls_R_factor_gt 0.0402
_refine_ls_shift/su_max 0.000
_refine_ls_shift/su_mean 0.000
_refine_ls_structure_factor_coef Fsqd
_refine_ls_weighting_details 'calc w=1/[\s^2^(Fo^2^)+(0.0481P)^2^+1.8111P] where P=(Fo^2^+2Fc^2^)/3'
_refine_ls_weighting_scheme calc
_refine_ls_wR_factor_gt 0.1047
_refine_ls_wR_factor_ref 0.1083
_reflns_number_gt 13323
_reflns_number_total 13627
_reflns_threshold_expression >2sigma(I)
_cod_data_source_file ol200031t_si_002.cif
_cod_data_source_block ra047
_cod_original_cell_volume 2191.10(14)
_cod_database_code 1501997

loop_
_symmetry_equiv_pos_as_xyz
'x, y, z'

loop_
_atom_site_label
_atom_site_type_symbol
_atom_site_fract_x
_atom_site_fract_y
_atom_site_fract_z
_atom_site_U_iso_or_equiv
_atom_site_adp_type
_atom_site_occupancy
_atom_site_symmetry_multiplicity
_atom_site_calc_flag
_atom_site_refinement_flags
_atom_site_disorder_assembly
_atom_site_disorder_group
C1 C 0.9404(3) 0.6835(3) 0.6505(3) 0.0194(7) Uani 1 1 d . A 1
C2 C 1.0146(3) 0.7250(3) 0.6648(3) 0.0198(7) Uani 1 1 d . A 1
H2 H 1.0014 0.7277 0.7309 0.024 Uiso 1 1 calc R A 1
C3 C 1.1002(3) 0.7591(3) 0.5885(3) 0.0193(7) Uani 1 1 d . A 1
C4 C 1.1080(3) 0.7686(3) 0.4831(3) 0.0199(7) Uani 1 1 d . A 1
C5 C 1.1910(3) 0.8204(3) 0.3937(3) 0.0214(7) Uani 1 1 d . A 1
H5 H 1.1701 0.8580 0.3283 0.026 Uiso 1 1 calc R A 1
C6 C 1.2626(3) 0.8683(3) 0.4072(3) 0.0211(7) Uani 1 1 d . A 1
H6A H 1.2681 0.9393 0.3514 0.025 Uiso 1 1 calc R A 1
H6B H 1.3405 0.8138 0.4018 0.025 Uiso 1 1 calc R A 1
C7 C 1.2145(3) 0.8938(3) 0.5107(3) 0.0182(7) Uani 1 1 d . A 1
C8 C 1.3018(3) 0.9178(3) 0.5339(3) 0.0186(7) Uani 1 1 d . A 1
C9 C 1.3929(3) 0.8059(3) 0.5698(3) 0.0183(7) Uani 1 1 d . A 1
C10 C 1.3441(3) 0.7654(3) 0.6898(3) 0.0202(7) Uani 1 1 d . A 1
C11 C 1.2267(3) 0.8567(3) 0.7159(3) 0.0207(7) Uani 1 1 d . A 1
C12 C 1.1389(3) 0.8238(3) 0.7027(3) 0.0209(7) Uani 1 1 d . A 1
H12A H 1.0681 0.8889 0.7009 0.025 Uiso 1 1 calc R A 1
H12B H 1.1199 0.7596 0.7619 0.025 Uiso 1 1 calc R A 1
C13 C 1.1858(3) 0.7897(3) 0.6033(3) 0.0189(7) Uani 1 1 d . A 1
C14 C 1.3018(3) 0.6836(3) 0.6147(3) 0.0188(7) Uani 1 1 d . A 1
C15 C 1.3078(3) 0.5720(3) 0.6126(3) 0.0229(8) Uani 1 1 d . A 1
H15A H 1.3080 0.5795 0.5448 0.034 Uiso 1 1 calc R A 1
H15B H 1.2415 0.5499 0.6640 0.034 Uiso 1 1 calc R A 1
H15C H 1.3776 0.5139 0.6275 0.034 Uiso 1 1 calc R A 1
C16 C 1.0003(3) 0.7749(3) 0.4690(3) 0.0205(7) Uani 1 1 d . A 1
C17 C 0.9117(3) 0.8910(3) 0.4654(3) 0.0234(8) Uani 1 1 d . A 1
H17A H 0.8407 0.8891 0.4649 0.035 Uiso 1 1 calc R A 1
H17B H 0.9395 0.9473 0.4034 0.035 Uiso 1 1 calc R A 1
H17C H 0.8978 0.9118 0.5255 0.035 Uiso 1 1 calc R A 1
C18 C 1.0242(3) 0.7379(3) 0.3777(3) 0.0249(8) Uani 1 1 d . A 1
H18A H 1.0779 0.6608 0.3847 0.037 Uiso 1 1 calc R A 1
H18B H 1.0571 0.7900 0.3149 0.037 Uiso 1 1 calc R A 1
H18C H 0.9529 0.7391 0.3748 0.037 Uiso 1 1 calc R A 1
C19 C 1.1065(3) 0.9976(3) 0.5027(3) 0.0216(7) Uani 1 1 d . A 1
H19A H 1.0653 1.0112 0.5696 0.032 Uiso 1 1 calc R A 1
H19B H 1.0573 0.9829 0.4802 0.032 Uiso 1 1 calc R A 1
H19C H 1.1284 1.0646 0.4532 0.032 Uiso 1 1 calc R A 1
C20 C 1.3699(3) 0.9886(3) 0.4420(3) 0.0219(8) Uani 1 1 d . A 1
C21 C 1.2470(3) 0.9605(3) 0.6276(3) 0.0209(8) Uani 1 1 d . A 1
C22 C 1.2702(3) 1.0517(3) 0.6354(3) 0.0273(8) Uani 1 1 d . A 1
H22A H 1.2727 1.0453 0.7025 0.033 Uiso 1 1 calc R A 1
H22B H 1.3229 1.0891 0.5755 0.033 Uiso 1 1 calc R A 1
C23 C 1.5068(3) 0.8318(3) 0.5154(3) 0.0203(7) Uani 1 1 d . A 1
H23 H 1.5643 0.7676 0.4874 0.024 Uiso 1 1 calc R A 1
C24 C 1.5599(3) 0.8576(3) 0.5702(3) 0.0245(8) Uani 1 1 d . A 1
H24A H 1.6239 0.8852 0.5211 0.037 Uiso 1 1 calc R A 1
H24B H 1.5873 0.7884 0.6220 0.037 Uiso 1 1 calc R A 1
H24C H 1.5029 0.9159 0.6033 0.037 Uiso 1 1 calc R A 1
C25 C 1.1895(3) 0.8699(3) 0.8208(3) 0.0255(8) Uani 1 1 d . A 1
H25A H 1.2508 0.8806 0.8306 0.038 Uiso 1 1 calc R A 1
H25B H 1.1722 0.8016 0.8725 0.038 Uiso 1 1 calc R A 1
H25C H 1.1213 0.9361 0.8273 0.038 Uiso 1 1 calc R A 1
O1 O 0.8755(2) 0.6352(2) 0.72108(19) 0.0286(6) Uani 1 1 d . A 1
O2 O 0.9493(2) 0.6918(2) 0.55597(18) 0.0226(5) Uani 1 1 d . A 1
O3 O 1.2146(2) 0.6990(2) 0.43195(19) 0.0231(5) Uani 1 1 d . A 1
O4 O 1.4206(2) 0.7420(2) 0.73865(19) 0.0214(5) Uani 1 1 d . A 1
O5 O 1.3219(2) 0.6643(2) 0.70738(18) 0.0209(5) Uani 1 1 d . A 1
O6 O 1.3972(2) 0.7175(2) 0.53979(17) 0.0193(5) Uani 1 1 d . A 1
O7 O 1.3356(2) 1.0794(2) 0.3849(2) 0.0288(6) Uani 1 1 d . A 1
O8 O 1.4830(2) 0.9335(2) 0.42869(19) 0.0239(6) Uani 1 1 d . A 1
O9 O 1.1613(2) 1.0683(2) 0.6260(2) 0.0260(6) Uani 1 1 d . A 1
H4O H 1.388(5) 0.711(5) 0.805(5) 0.049(15) Uiso 1 1 d . B 1
C1B C 0.8730(3) 1.0488(3) -0.0192(3) 0.0209(7) Uani 1 1 d . C 2
C2B C 0.8153(3) 0.9847(3) -0.0269(3) 0.0215(8) Uani 1 1 d . C 2
H2B H 0.8087 0.9973 -0.0915 0.026 Uiso 1 1 calc R C 2
C3B C 0.7716(3) 0.9087(3) 0.0545(3) 0.0186(7) Uani 1 1 d . C 2
C4B C 0.7667(3) 0.9058(3) 0.1565(3) 0.0212(7) Uani 1 1 d . C 2
C5B C 0.7176(3) 0.8253(3) 0.2495(3) 0.0223(8) Uani 1 1 d . C 2
H5B H 0.6825 0.8493 0.3131 0.027 Uiso 1 1 calc R C 2
C6B C 0.6671(3) 0.7499(3) 0.2442(3) 0.0232(8) Uani 1 1 d . C 2
H6B1 H 0.5999 0.7418 0.3042 0.028 Uiso 1 1 calc R C 2
H6B2 H 0.7238 0.6735 0.2465 0.028 Uiso 1 1 calc R C 2
C7B C 0.6308(3) 0.7986(3) 0.1455(3) 0.0213(8) Uani 1 1 d . C 2
C8B C 0.5993(3) 0.7107(3) 0.1297(3) 0.0206(7) Uani 1 1 d . C 2
C9B C 0.7088(3) 0.6210(3) 0.0879(3) 0.0204(7) Uani 1 1 d . C 2
C10B C 0.7401(3) 0.6705(3) -0.0323(3) 0.0201(7) Uani 1 1 d . C 2
C11B C 0.6460(3) 0.7872(3) -0.0534(3) 0.0231(8) Uani 1 1 d . C 2
C12B C 0.6859(3) 0.8734(3) -0.0468(3) 0.0224(8) Uani 1 1 d . C 2
H12C H 0.6215 0.9442 -0.0422 0.027 Uiso 1 1 calc R C 2
H12D H 0.7471 0.8921 -0.1097 0.027 Uiso 1 1 calc R C 2
C13B C 0.7305(3) 0.8258(3) 0.0469(3) 0.0203(7) Uani 1 1 d . C 2
C14B C 0.8356(3) 0.7104(3) 0.0320(3) 0.0198(7) Uani 1 1 d . C 2
C15B C 0.9508(3) 0.7048(3) 0.0257(3) 0.0226(8) Uani 1 1 d . C 2
H15D H 1.0060 0.6318 0.0164 0.034 Uiso 1 1 calc R C 2
H15E H 0.9476 0.7124 0.0888 0.034 Uiso 1 1 calc R C 2
H15F H 0.9742 0.7666 -0.0323 0.034 Uiso 1 1 calc R C 2
C16B C 0.7668(3) 1.0145(3) 0.1616(3) 0.0222(8) Uani 1 1 d . C 2
C17B C 0.6535(3) 1.1073(3) 0.1573(3) 0.0260(8) Uani 1 1 d . C 2
H17D H 0.6599 1.1793 0.1501 0.039 Uiso 1 1 calc R C 2
H17E H 0.5943 1.0873 0.2202 0.039 Uiso 1 1 calc R C 2
H17F H 0.6333 1.1152 0.0987 0.039 Uiso 1 1 calc R C 2
C18B C 0.8024(3) 0.9975(3) 0.2510(3) 0.0267(8) Uani 1 1 d . C 2
H18D H 0.8778 0.9405 0.2485 0.040 Uiso 1 1 calc R C 2
H18E H 0.7471 0.9714 0.3149 0.040 Uiso 1 1 calc R C 2
H18F H 0.8055 1.0695 0.2476 0.040 Uiso 1 1 calc R C 2
C19B C 0.5279(3) 0.9052(3) 0.1569(3) 0.0249(8) Uani 1 1 d . C 2
H19D H 0.5101 0.9470 0.0916 0.037 Uiso 1 1 calc R C 2
H19E H 0.5458 0.9537 0.1772 0.037 Uiso 1 1 calc R C 2
H19F H 0.4621 0.8829 0.2090 0.037 Uiso 1 1 calc R C 2
C20B C 0.5343(3) 0.6424(3) 0.2262(3) 0.0265(8) Uani 1 1 d . C 2
C21B C 0.5468(3) 0.7655(3) 0.0414(3) 0.0255(8) Uani 1 1 d . C 2
C22B C 0.4503(3) 0.7418(4) 0.0424(4) 0.0331(9) Uani 1 1 d . C 2
H22C H 0.4500 0.7393 -0.0222 0.040 Uiso 1 1 calc R C 2
H22D H 0.4159 0.6892 0.1050 0.040 Uiso 1 1 calc R C 2
C23B C 0.6821(3) 0.5081(3) 0.1466(3) 0.0222(8) Uani 1 1 d . C 2
H23B H 0.7495 0.4497 0.1698 0.027 Uiso 1 1 calc R C 2
C24B C 0.6459(3) 0.4585(3) 0.0962(3) 0.0268(8) Uani 1 1 d . C 2
H24D H 0.6193 0.3946 0.1470 0.040 Uiso 1 1 calc R C 2
H24E H 0.7109 0.4319 0.0415 0.040 Uiso 1 1 calc R C 2
H24F H 0.5842 0.5169 0.0677 0.040 Uiso 1 1 calc R C 2
C25B C 0.6211(4) 0.8258(3) -0.1549(3) 0.0310(9) Uani 1 1 d . C 2
H25D H 0.5976 0.7689 -0.1577 0.047 Uiso 1 1 calc R C 2
H25E H 0.6900 0.8349 -0.2111 0.047 Uiso 1 1 calc R C 2
H25F H 0.5600 0.8986 -0.1611 0.047 Uiso 1 1 calc R C 2
O1B O 0.9404(2) 1.0925(2) -0.09194(19) 0.0256(6) Uani 1 1 d . C 2
O2B O 0.8562(2) 1.0546(2) 0.07290(18) 0.0230(5) Uani 1 1 d . C 2
O3B O 0.8399(2) 0.8007(2) 0.20837(18) 0.0221(5) Uani 1 1 d . C 2
O4B O 0.7561(2) 0.5964(2) -0.0798(2) 0.0229(5) Uani 1 1 d . C 2
O5B O 0.8443(2) 0.6920(2) -0.05765(17) 0.0195(5) Uani 1 1 d . C 2
O6B O 0.8035(2) 0.6156(2) 0.10987(18) 0.0191(5) Uani 1 1 d . C 2
O7B O 0.4487(2) 0.6756(3) 0.2888(2) 0.0387(7) Uani 1 1 d . C 2
O8B O 0.5868(2) 0.5300(2) 0.23678(19) 0.0267(6) Uani 1 1 d . C 2
O9B O 0.4381(2) 0.8508(2) 0.0485(2) 0.0337(7) Uani 1 1 d . C 2
H4OB H 0.796(4) 0.617(4) -0.142(4) 0.033(13) Uiso 1 1 d . D 2
C1C C 0.3421(3) 0.5645(3) 0.0035(3) 0.0219(8) Uani 1 1 d . E 3
C2C C 0.2895(3) 0.5034(3) -0.0147(3) 0.0200(7) Uani 1 1 d . E 3
H2C H 0.2771 0.5277 -0.0793 0.024 Uiso 1 1 calc R E 3
C3C C 0.2586(3) 0.4143(3) 0.0569(3) 0.0180(7) Uani 1 1 d . E 3
C4C C 0.2670(3) 0.3884(3) 0.1611(3) 0.0193(7) Uani 1 1 d . E 3
C5C C 0.2341(3) 0.2911(3) 0.2439(3) 0.0221(8) Uani 1 1 d . E 3
H5C H 0.2068 0.2974 0.3146 0.027 Uiso 1 1 calc R E 3
C6C C 0.1849(3) 0.2218(3) 0.2277(3) 0.0208(7) Uani 1 1 d . E 3
H6C1 H 0.1252 0.1996 0.2905 0.025 Uiso 1 1 calc R E 3
H6C2 H 0.2456 0.1516 0.2143 0.025 Uiso 1 1 calc R E 3
C7C C 0.1328(3) 0.2895(3) 0.1366(3) 0.0196(7) Uani 1 1 d . E 3
C8C C 0.1002(3) 0.2129(3) 0.1078(3) 0.0191(7) Uani 1 1 d . E 3
C9C C 0.2071(3) 0.1420(3) 0.0440(3) 0.0199(7) Uani 1 1 d . E 3
C10C C 0.2179(3) 0.2196(3) -0.0725(3) 0.0212(7) Uani 1 1 d . E 3
C11C C 0.1157(3) 0.3290(3) -0.0659(3) 0.0206(7) Uani 1 1 d . E 3
C12C C 0.1571(3) 0.4065(3) -0.0476(3) 0.0207(7) Uani 1 1 d . E 3
H12E H 0.0911 0.4703 -0.0270 0.025 Uiso 1 1 calc R E 3
H12F H 0.2098 0.4386 -0.1118 0.025 Uiso 1 1 calc R E 3
C13C C 0.2189(3) 0.3390(3) 0.0368(3) 0.0189(7) Uani 1 1 d . E 3
C14C C 0.3265(3) 0.2376(3) -0.0043(3) 0.0198(7) Uani 1 1 d . E 3
C15C C 0.4438(3) 0.2331(3) -0.0177(3) 0.0243(8) Uani 1 1 d . E 3
H15G H 0.4504 0.2233 0.0481 0.036 Uiso 1 1 calc R E 3
H15H H 0.4579 0.3039 -0.0664 0.036 Uiso 1 1 calc R E 3
H15I H 0.4998 0.1691 -0.0437 0.036 Uiso 1 1 calc R E 3
C16C C 0.2627(3) 0.4876(3) 0.1845(3) 0.0218(8) Uani 1 1 d . E 3
C17C C 0.1439(3) 0.5754(3) 0.1967(3) 0.0261(8) Uani 1 1 d . E 3
H17G H 0.1464 0.6427 0.2033 0.039 Uiso 1 1 calc R E 3
H17H H 0.0901 0.5427 0.2579 0.039 Uiso 1 1 calc R E 3
H17I H 0.1192 0.5970 0.1366 0.039 Uiso 1 1 calc R E 3
C18C C 0.3063(4) 0.4535(3) 0.2743(3) 0.0287(9) Uani 1 1 d . E 3
H18G H 0.3818 0.3966 0.2645 0.043 Uiso 1 1 calc R E 3
H18H H 0.2537 0.4214 0.3373 0.043 Uiso 1 1 calc R E 3
H18I H 0.3115 0.5204 0.2793 0.043 Uiso 1 1 calc R E 3
C19C C 0.0259(3) 0.3833(3) 0.1724(3) 0.0205(7) Uani 1 1 d . E 3
H19G H -0.0048 0.4356 0.1149 0.031 Uiso 1 1 calc R E 3
H19H H 0.0459 0.4250 0.1985 0.031 Uiso 1 1 calc R E 3
H19I H -0.0315 0.3491 0.2267 0.031 Uiso 1 1 calc R E 3
C20C C 0.0471(3) 0.1274(3) 0.1959(3) 0.0217(8) Uani 1 1 d . E 3
C21C C 0.0315(3) 0.2846(3) 0.0300(3) 0.0202(7) Uani 1 1 d . E 3
C22C C -0.0639(3) 0.2588(3) 0.0314(3) 0.0251(8) Uani 1 1 d . E 3
H22E H -0.0739 0.2730 -0.0349 0.030 Uiso 1 1 calc R E 3
H22F H -0.0855 0.1931 0.0863 0.030 Uiso 1 1 calc R E 3
C23C C 0.1939(3) 0.0225(3) 0.0863(3) 0.0228(8) Uani 1 1 d . E 3
H23C H 0.2650 -0.0338 0.1043 0.027 Uiso 1 1 calc R E 3
C24C C 0.1673(4) -0.0191(3) 0.0228(3) 0.0295(9) Uani 1 1 d . E 3
H24G H 0.2339 -0.0336 -0.0355 0.044 Uiso 1 1 calc R E 3
H24H H 0.1026 0.0387 -0.0019 0.044 Uiso 1 1 calc R E 3
H24I H 0.1480 -0.0894 0.0646 0.044 Uiso 1 1 calc R E 3
C25C C 0.0731(3) 0.3914(3) -0.1607(3) 0.0277(8) Uani 1 1 d . E 3
H25G H 0.0538 0.3394 -0.1756 0.042 Uiso 1 1 calc R E 3
H25H H 0.1329 0.4182 -0.2190 0.042 Uiso 1 1 calc R E 3
H25I H 0.0053 0.4563 -0.1483 0.042 Uiso 1 1 calc R E 3
O1C O 0.3911(3) 0.6300(2) -0.0655(2) 0.0320(6) Uani 1 1 d . E 3
O2C O 0.3422(2) 0.5443(2) 0.09794(18) 0.0228(5) Uani 1 1 d . E 3
O3C O 0.3525(2) 0.2805(2) 0.19172(18) 0.0228(5) Uani 1 1 d . E 3
O4C O 0.2244(2) 0.1759(2) -0.1424(2) 0.0258(6) Uani 1 1 d . E 3
O5C O 0.3214(2) 0.2441(2) -0.09945(18) 0.0216(5) Uani 1 1 d . E 3
O6C O 0.3082(2) 0.1323(2) 0.05948(18) 0.0215(5) Uani 1 1 d . E 3
O7C O -0.0311(2) 0.1428(2) 0.2704(2) 0.0294(6) Uani 1 1 d . E 3
O8C O 0.0996(2) 0.0241(2) 0.18145(19) 0.0255(6) Uani 1 1 d . E 3
O9C O -0.0825(2) 0.3557(2) 0.0598(2) 0.0239(5) Uani 1 1 d . E 3
H4OC H 0.290(5) 0.130(4) -0.159(4) 0.035(13) Uiso 1 1 d . F 3
C1D C 0.4712(3) 0.1389(3) 0.6680(3) 0.0205(7) Uani 1 1 d . G 4
C2D C 0.5255(3) 0.2044(3) 0.6781(3) 0.0204(7) Uani 1 1 d . G 4
H2D H 0.5024 0.2194 0.7413 0.025 Uiso 1 1 calc R G 4
C3D C 0.6068(3) 0.2437(3) 0.6007(3) 0.0189(7) Uani 1 1 d . G 4
C4D C 0.6265(3) 0.2319(3) 0.4992(3) 0.0198(7) Uani 1 1 d . G 4
C5D C 0.7204(3) 0.2650(3) 0.4113(3) 0.0221(8) Uani 1 1 d . G 4
H5D H 0.7098 0.2894 0.3424 0.026 Uiso 1 1 calc R G 4
C6D C 0.7925(3) 0.3177(3) 0.4198(3) 0.0221(8) Uani 1 1 d . G 4
H6D1 H 0.8121 0.3761 0.3547 0.026 Uiso 1 1 calc R G 4
H6D2 H 0.8644 0.2586 0.4314 0.026 Uiso 1 1 calc R G 4
C7D C 0.7301(3) 0.3729(3) 0.5081(3) 0.0183(7) Uani 1 1 d . G 4
C8D C 0.8106(3) 0.4080(3) 0.5295(3) 0.0201(7) Uani 1 1 d . G 4
C9D C 0.8852(3) 0.3055(3) 0.5931(3) 0.0200(7) Uani 1 1 d . G 4
C10D C 0.8124(3) 0.2983(3) 0.7099(3) 0.0219(8) Uani 1 1 d . G 4
C11D C 0.7009(3) 0.3993(3) 0.7039(3) 0.0219(8) Uani 1 1 d . G 4
C12D C 0.6196(3) 0.3550(3) 0.6932(3) 0.0192(7) Uani 1 1 d . G 4
H12G H 0.5547 0.4199 0.6728 0.023 Uiso 1 1 calc R G 4
H12H H 0.5889 0.3044 0.7599 0.023 Uiso 1 1 calc R G 4
C13D C 0.6836(3) 0.2890(3) 0.6120(3) 0.0192(7) Uani 1 1 d . G 4
C14D C 0.7878(3) 0.1854(3) 0.6532(3) 0.0216(8) Uani 1 1 d . G 4
C15D C 0.7922(3) 0.0666(3) 0.6734(3) 0.0234(8) Uani 1 1 d . G 4
H15J H 0.8588 0.0129 0.6970 0.035 Uiso 1 1 calc R G 4
H15K H 0.7979 0.0567 0.6104 0.035 Uiso 1 1 calc R G 4
H15L H 0.7229 0.0525 0.7259 0.035 Uiso 1 1 calc R G 4
C16D C 0.5227(3) 0.2319(3) 0.4855(3) 0.0227(8) Uani 1 1 d . G 4
C17D C 0.4291(3) 0.3458(3) 0.4795(3) 0.0233(8) Uani 1 1 d . G 4
H17J H 0.3619 0.3394 0.4755 0.035 Uiso 1 1 calc R G 4
H17K H 0.4563 0.4033 0.4187 0.035 Uiso 1 1 calc R G 4
H17L H 0.4088 0.3679 0.5405 0.035 Uiso 1 1 calc R G 4
C18D C 0.5491(4) 0.1904(3) 0.3966(3) 0.0273(8) Uani 1 1 d . G 4
H18J H 0.6116 0.1186 0.4004 0.041 Uiso 1 1 calc R G 4
H18K H 0.5715 0.2471 0.3323 0.041 Uiso 1 1 calc R G 4
H18L H 0.4813 0.1787 0.3996 0.041 Uiso 1 1 calc R G 4
C19D C 0.6325(3) 0.4771(3) 0.4723(3) 0.0205(7) Uani 1 1 d . G 4
H19J H 0.6647 0.5337 0.4144 0.031 Uiso 1 1 calc R G 4
H19K H 0.5821 0.5103 0.5284 0.031 Uiso 1 1 calc R G 4
H19L H 0.5889 0.4532 0.4514 0.031 Uiso 1 1 calc R G 4
C20D C 0.8948(3) 0.4581(3) 0.4350(3) 0.0220(8) Uani 1 1 d . G 4
C21D C 0.7432(3) 0.4818(3) 0.6029(3) 0.0202(7) Uani 1 1 d . G 4
C22D C 0.7722(3) 0.5777(3) 0.5922(3) 0.0260(8) Uani 1 1 d . G 4
H22G H 0.8371 0.5969 0.5339 0.031 Uiso 1 1 calc R G 4
H22H H 0.7620 0.5921 0.6552 0.031 Uiso 1 1 calc R G 4
C23D C 1.0043(3) 0.3202(3) 0.5462(3) 0.0257(8) Uani 1 1 d . G 4
H23D H 1.0613 0.2468 0.5344 0.031 Uiso 1 1 calc R G 4
C24D C 1.0462(3) 0.3593(4) 0.6008(3) 0.0328(9) Uani 1 1 d . G 4
H24J H 1.1181 0.3748 0.5566 0.049 Uiso 1 1 calc R G 4
H24K H 1.0585 0.2998 0.6639 0.049 Uiso 1 1 calc R G 4
H24L H 0.9892 0.4286 0.6173 0.049 Uiso 1 1 calc R G 4
C25D C 0.6435(3) 0.4477(3) 0.7945(3) 0.0279(8) Uani 1 1 d . G 4
H25J H 0.6989 0.4661 0.8057 0.042 Uiso 1 1 calc R G 4
H25K H 0.6147 0.3914 0.8557 0.042 Uiso 1 1 calc R G 4
H25L H 0.5800 0.5166 0.7803 0.042 Uiso 1 1 calc R G 4
O1D O 0.4257(2) 0.0732(2) 0.74110(18) 0.0223(5) Uani 1 1 d . G 4
O2D O 0.4767(2) 0.1459(2) 0.57458(18) 0.0217(5) Uani 1 1 d . G 4
O3D O 0.7335(2) 0.1475(2) 0.46760(18) 0.0236(6) Uani 1 1 d . G 4
O4D O 0.8623(2) 0.2955(2) 0.7737(2) 0.0266(6) Uani 1 1 d . G 4
O5D O 0.7869(2) 0.1953(2) 0.74387(18) 0.0221(5) Uani 1 1 d . G 4
O6D O 0.8928(2) 0.2025(2) 0.58451(18) 0.0202(5) Uani 1 1 d . G 4
O7D O 0.8767(2) 0.5327(2) 0.3598(2) 0.0280(6) Uani 1 1 d . G 4
O8D O 1.0012(2) 0.4049(2) 0.4464(2) 0.0273(6) Uani 1 1 d . G 4
O9D O 0.6706(2) 0.5934(2) 0.57014(19) 0.0234(5) Uani 1 1 d . G 4
H4OD H 0.887(5) 0.237(5) 0.803(5) 0.06(2) Uiso 1 1 d . H 4

loop_
_atom_site_aniso_label
_atom_site_aniso_U_11
_atom_site_aniso_U_22
_atom_site_aniso_U_33
_atom_site_aniso_U_23
_atom_site_aniso_U_13
_atom_site_aniso_U_12
C1 0.0178(17) 0.0196(18) 0.0163(17) -0.0053(14) -0.0035(14) -0.0032(15)
C2 0.0183(18) 0.0209(19) 0.0196(18) -0.0069(14) -0.0033(14) -0.0065(16)
C3 0.0168(17) 0.0138(17) 0.0188(18) -0.0042(13) -0.0025(14) -0.0002(15)
C4 0.0155(17) 0.0165(18) 0.0200(17) -0.0059(14) -0.0024(14) -0.0003(15)
C5 0.0210(18) 0.0187(18) 0.0185(17) -0.0055(14) -0.0012(14) -0.0052(15)
C6 0.0175(17) 0.0213(18) 0.0162(17) -0.0020(14) -0.0016(14) -0.0052(15)
C7 0.0128(16) 0.0145(18) 0.0189(17) -0.0029(14) -0.0009(13) -0.0023(15)
C8 0.0132(17) 0.0129(17) 0.0244(18) -0.0042(14) -0.0050(14) -0.0009(15)
C9 0.0149(17) 0.0144(17) 0.0209(18) -0.0029(14) -0.0046(14) -0.0033(15)
C10 0.0170(17) 0.0187(18) 0.0211(18) -0.0046(14) -0.0027(14) -0.0058(15)
C11 0.0159(18) 0.0217(19) 0.0192(17) -0.0062(14) -0.0019(14) -0.0040(15)
C12 0.0165(17) 0.0197(19) 0.0207(18) -0.0079(14) -0.0003(14) -0.0034(15)
C13 0.0136(17) 0.0165(18) 0.0207(18) -0.0060(14) -0.0003(13) -0.0035(15)
C14 0.0176(17) 0.0146(17) 0.0171(17) -0.0019(13) -0.0021(14) -0.0042(15)
C15 0.0195(18) 0.0160(18) 0.0258(19) -0.0036(14) -0.0049(14) -0.0030(16)
C16 0.0193(18) 0.0218(19) 0.0177(17) -0.0052(14) -0.0006(14) -0.0092(16)
C17 0.0222(19) 0.023(2) 0.0238(18) -0.0058(15) -0.0054(15) -0.0076(16)
C18 0.027(2) 0.030(2) 0.0205(18) -0.0077(15) -0.0035(15) -0.0138(17)
C19 0.0176(17) 0.0193(18) 0.0236(18) -0.0027(14) -0.0076(14) -0.0036(15)
C20 0.0207(18) 0.021(2) 0.0238(18) -0.0031(15) -0.0081(15) -0.0077(16)
C21 0.0107(16) 0.0200(19) 0.0255(19) -0.0068(15) -0.0041(14) -0.0001(15)
C22 0.0220(19) 0.028(2) 0.036(2) -0.0139(17) -0.0085(16) -0.0071(17)
C23 0.0141(17) 0.0158(18) 0.0198(18) 0.0003(14) -0.0035(14) -0.0015(15)
C24 0.0218(19) 0.0215(19) 0.0270(19) -0.0053(15) -0.0048(15) -0.0077(16)
C25 0.0240(19) 0.026(2) 0.0257(19) -0.0103(15) -0.0042(15) -0.0077(17)
O1 0.0304(15) 0.0372(16) 0.0187(13) -0.0037(11) -0.0011(11) -0.0210(14)
O2 0.0240(13) 0.0253(14) 0.0177(12) -0.0053(10) -0.0029(10) -0.0110(11)
O3 0.0201(13) 0.0196(13) 0.0210(12) -0.0077(10) 0.0015(10) -0.0041(11)
O4 0.0175(12) 0.0218(13) 0.0200(13) -0.0020(10) -0.0055(10) -0.0056(11)
O5 0.0186(12) 0.0183(13) 0.0200(12) -0.0009(10) -0.0041(10) -0.0067(11)
O6 0.0161(12) 0.0158(12) 0.0179(12) -0.0035(9) -0.0001(10) -0.0039(10)
O7 0.0264(14) 0.0198(14) 0.0310(14) 0.0062(11) -0.0123(11) -0.0083(12)
O8 0.0178(13) 0.0190(13) 0.0243(13) 0.0016(10) -0.0043(10) -0.0057(11)
O9 0.0209(13) 0.0182(13) 0.0393(15) -0.0128(11) -0.0107(11) 0.0000(11)
C1B 0.0174(17) 0.0137(17) 0.0205(18) 0.0000(14) -0.0050(14) -0.0005(15)
C2B 0.0169(17) 0.0187(18) 0.0236(19) -0.0039(14) -0.0069(15) -0.0022(15)
C3B 0.0131(16) 0.0151(17) 0.0208(18) -0.0040(14) -0.0036(13) -0.0010(14)
C4B 0.0174(17) 0.0174(18) 0.0225(18) -0.0032(14) -0.0064(14) -0.0017(15)
C5B 0.0199(18) 0.0222(19) 0.0186(18) -0.0043(14) -0.0011(14) -0.0070(16)
C6B 0.0217(18) 0.0208(19) 0.0205(18) -0.0057(14) 0.0009(14) -0.0079(16)
C7B 0.0170(18) 0.0173(18) 0.0250(19) -0.0064(14) 0.0005(15) -0.0072(15)
C8B 0.0139(17) 0.0157(18) 0.0266(19) -0.0092(14) 0.0001(14) -0.0026(15)
C9B 0.0167(17) 0.0186(18) 0.0220(18) -0.0068(14) -0.0010(14) -0.0057(15)
C10B 0.0168(18) 0.0195(18) 0.0206(18) -0.0060(14) -0.0017(14) -0.0060(15)
C11B 0.027(2) 0.0165(18) 0.027(2) -0.0039(15) -0.0113(16) -0.0065(16)
C12B 0.0214(18) 0.0151(18) 0.0249(18) -0.0026(14) -0.0079(15) -0.0026(15)
C13B 0.0149(17) 0.0162(18) 0.0211(18) -0.0054(14) -0.0003(14) -0.0021(15)
C14B 0.0184(18) 0.0158(18) 0.0203(17) -0.0039(14) -0.0026(14) -0.0053(15)
C15B 0.0157(18) 0.0184(18) 0.0267(19) -0.0073(14) -0.0011(14) -0.0034(15)
C16B 0.0230(19) 0.0231(19) 0.0190(18) -0.0049(14) -0.0042(14) -0.0089(16)
C17B 0.028(2) 0.021(2) 0.031(2) -0.0102(15) -0.0101(16) -0.0052(17)
C18B 0.030(2) 0.027(2) 0.0250(19) -0.0091(16) -0.0075(16) -0.0102(17)
C19B 0.0174(18) 0.0221(19) 0.034(2) -0.0146(16) -0.0028(15) -0.0036(16)
C20B 0.026(2) 0.026(2) 0.030(2) -0.0139(16) -0.0004(17) -0.0116(18)
C21B 0.0171(19) 0.0159(19) 0.038(2) -0.0120(16) -0.0067(16) 0.0021(16)
C22B 0.025(2) 0.026(2) 0.054(3) -0.0211(19) -0.0127(19) -0.0023(18)
C23B 0.0188(18) 0.0177(19) 0.0183(17) -0.0023(14) 0.0027(14) -0.0059(15)
C24B 0.0227(19) 0.022(2) 0.029(2) -0.0065(15) -0.0010(16) -0.0080(16)
C25B 0.040(2) 0.021(2) 0.034(2) -0.0059(17) -0.0187(19) -0.0060(18)
O1B 0.0253(14) 0.0218(13) 0.0236(13) -0.0013(10) -0.0047(11) -0.0094(12)
O2B 0.0255(14) 0.0205(13) 0.0216(13) -0.0033(10) -0.0049(11) -0.0104(11)
O3B 0.0226(13) 0.0196(13) 0.0210(12) 0.0003(10) -0.0093(10) -0.0069(11)
O4B 0.0210(13) 0.0195(13) 0.0228(14) -0.0070(10) -0.0013(11) -0.0055(11)
O5B 0.0178(12) 0.0200(13) 0.0166(12) -0.0051(9) -0.0011(9) -0.0062(11)
O6B 0.0170(12) 0.0151(12) 0.0197(12) -0.0022(9) -0.0039(9) -0.0043(10)
O7B 0.0263(15) 0.0395(18) 0.0431(17) -0.0234(14) 0.0157(13) -0.0176(14)
O8B 0.0280(14) 0.0212(14) 0.0246(13) -0.0092(11) 0.0050(11) -0.0118(12)
O9B 0.0177(13) 0.0255(15) 0.063(2) -0.0239(14) -0.0164(13) 0.0034(12)
C1C 0.0233(19) 0.0174(18) 0.0161(17) -0.0002(14) -0.0046(14) -0.0042(16)
C2C 0.0192(18) 0.0215(19) 0.0144(17) -0.0042(14) -0.0044(14) -0.0035(15)
C3C 0.0111(16) 0.0189(18) 0.0174(17) -0.0054(14) -0.0011(13) -0.0017(14)
C4C 0.0142(16) 0.0178(18) 0.0171(17) -0.0031(14) -0.0019(13) -0.0019(15)
C5C 0.0203(18) 0.0216(19) 0.0186(18) -0.0049(14) -0.0026(14) -0.0052(16)
C6C 0.0213(18) 0.0153(17) 0.0179(17) -0.0020(13) -0.0016(14) -0.0055(15)
C7C 0.0158(17) 0.0154(18) 0.0200(18) -0.0042(14) -0.0022(14) -0.0020(15)
C8C 0.0134(16) 0.0162(18) 0.0205(18) -0.0060(14) -0.0023(14) -0.0002(15)
C9C 0.0156(17) 0.0185(18) 0.0238(18) -0.0089(14) -0.0025(14) -0.0040(15)
C10C 0.0157(17) 0.0245(19) 0.0248(18) -0.0103(15) -0.0012(14) -0.0089(16)
C11C 0.0185(18) 0.0197(19) 0.0208(17) -0.0044(14) -0.0046(14) -0.0059(16)
C12C 0.0181(17) 0.0196(18) 0.0189(17) -0.0043(14) -0.0028(14) -0.0048(15)
C13C 0.0130(17) 0.0180(18) 0.0171(17) -0.0035(14) -0.0013(14) -0.0018(15)
C14C 0.0159(17) 0.0185(18) 0.0197(17) -0.0035(14) -0.0014(14) -0.0064(15)
C15C 0.0150(18) 0.025(2) 0.0299(19) -0.0120(16) -0.0013(15) -0.0044(16)
C16C 0.0209(18) 0.0239(19) 0.0162(17) -0.0038(14) -0.0019(14) -0.0083(16)
C17C 0.028(2) 0.024(2) 0.0230(19) -0.0093(15) -0.0026(15) -0.0078(17)
C18C 0.036(2) 0.031(2) 0.0214(19) -0.0040(16) -0.0072(16) -0.0158(19)
C19C 0.0168(17) 0.0201(19) 0.0212(18) -0.0092(14) 0.0005(14) -0.0054(15)
C20C 0.0201(18) 0.0199(19) 0.0220(19) -0.0046(14) -0.0043(15) -0.0067(16)
C21C 0.0167(17) 0.0155(17) 0.0256(19) -0.0089(14) -0.0054(15) -0.0003(15)
C22C 0.0197(18) 0.022(2) 0.033(2) -0.0115(16) -0.0049(15) -0.0052(16)
C23C 0.0159(17) 0.0145(18) 0.0272(19) -0.0039(14) -0.0020(15) -0.0015(15)
C24C 0.028(2) 0.023(2) 0.037(2) -0.0090(17) -0.0070(17) -0.0094(17)
C25C 0.028(2) 0.028(2) 0.027(2) -0.0037(16) -0.0090(16) -0.0118(18)
O1C 0.0436(17) 0.0378(16) 0.0205(13) -0.0001(12) -0.0077(12) -0.0273(15)
O2C 0.0273(13) 0.0258(14) 0.0146(12) -0.0010(10) -0.0034(10) -0.0150(12)
O3C 0.0214(13) 0.0184(13) 0.0220(13) 0.0014(10) -0.0096(10) -0.0043(11)
O4C 0.0201(14) 0.0306(15) 0.0274(14) -0.0153(12) -0.0002(11) -0.0083(13)
O5C 0.0165(12) 0.0274(14) 0.0205(12) -0.0112(10) 0.0010(10) -0.0085(11)
O6C 0.0146(12) 0.0159(13) 0.0262(13) -0.0060(10) -0.0029(10) -0.0010(10)
O7C 0.0294(15) 0.0269(15) 0.0243(14) -0.0082(11) 0.0045(12) -0.0131(12)
O8C 0.0267(14) 0.0174(13) 0.0271(13) -0.0059(10) -0.0043(11) -0.0063(11)
O9C 0.0147(12) 0.0213(13) 0.0322(14) -0.0123(11) -0.0045(10) -0.0003(11)
C1D 0.0122(16) 0.0197(18) 0.0197(18) -0.0069(14) -0.0008(13) 0.0010(15)
C2D 0.0175(17) 0.0166(18) 0.0192(17) -0.0034(14) -0.0029(14) -0.0022(15)
C3D 0.0157(17) 0.0137(17) 0.0178(17) 0.0004(13) -0.0045(14) -0.0012(14)
C4D 0.0193(18) 0.0143(17) 0.0193(17) -0.0047(13) -0.0007(14) -0.0042(15)
C5D 0.0213(18) 0.0213(19) 0.0175(17) -0.0035(14) -0.0040(14) -0.0049(16)
C6D 0.0177(17) 0.0228(19) 0.0155(17) -0.0043(14) 0.0029(13) -0.0061(16)
C7D 0.0138(16) 0.0176(18) 0.0174(17) -0.0023(14) -0.0026(13) -0.0043(15)
C8D 0.0176(17) 0.0151(17) 0.0200(18) -0.0028(14) -0.0031(14) -0.0029(15)
C9D 0.0190(18) 0.0135(17) 0.0236(18) -0.0039(14) -0.0058(14) -0.0034(15)
C10D 0.0213(19) 0.0178(19) 0.0237(19) -0.0034(14) -0.0067(15) -0.0058(16)
C11D 0.0202(18) 0.0174(18) 0.0238(19) -0.0061(14) -0.0059(15) -0.0024(16)
C12D 0.0170(17) 0.0187(18) 0.0164(16) -0.0046(14) -0.0013(13) -0.0046(15)
C13D 0.0203(18) 0.0144(18) 0.0182(18) -0.0045(14) -0.0034(14) -0.0036(15)
C14D 0.0187(18) 0.0155(18) 0.0236(19) -0.0016(14) -0.0051(15) -0.0040(15)
C15D 0.0223(19) 0.0170(18) 0.0231(19) -0.0023(14) -0.0033(15) -0.0059(16)
C16D 0.0236(19) 0.0202(19) 0.0202(18) -0.0025(14) -0.0028(14) -0.0099(16)
C17D 0.0217(19) 0.024(2) 0.0225(18) -0.0054(15) -0.0068(15) -0.0067(16)
C18D 0.032(2) 0.030(2) 0.0192(18) -0.0065(15) -0.0008(15) -0.0155(18)
C19D 0.0190(17) 0.0148(18) 0.0219(18) -0.0018(14) -0.0043(14) -0.0049(15)
C20D 0.0185(18) 0.0194(19) 0.027(2) -0.0084(16) -0.0036(15) -0.0062(15)
C21D 0.0159(17) 0.0185(19) 0.0246(19) -0.0055(14) -0.0075(14) -0.0032(15)
C22D 0.0208(19) 0.0203(19) 0.035(2) -0.0060(16) -0.0099(16) -0.0050(16)
C23D 0.0150(18) 0.0208(19) 0.033(2) -0.0043(16) -0.0050(15) -0.0031(16)
C24D 0.022(2) 0.034(2) 0.039(2) -0.0067(18) -0.0074(17) -0.0115(18)
C25D 0.028(2) 0.027(2) 0.027(2) -0.0094(17) -0.0065(16) -0.0062(17)
O1D 0.0196(13) 0.0202(13) 0.0199(13) -0.0048(10) 0.0013(10) -0.0077(11)
O2D 0.0201(13) 0.0203(13) 0.0201(13) -0.0040(10) -0.0007(10) -0.0090(11)
O3D 0.0208(13) 0.0176(13) 0.0235(13) -0.0067(10) -0.0002(10) -0.0036(11)
O4D 0.0315(15) 0.0198(15) 0.0298(15) -0.0019(12) -0.0167(12) -0.0066(13)
O5D 0.0223(13) 0.0168(13) 0.0216(13) -0.0003(10) -0.0058(10) -0.0066(11)
O6D 0.0157(12) 0.0164(12) 0.0234(13) -0.0045(10) -0.0033(10) -0.0042(10)
O7D 0.0245(14) 0.0270(15) 0.0241(14) 0.0023(11) -0.0053(11) -0.0117(12)
O8D 0.0178(13) 0.0271(15) 0.0291(14) -0.0025(11) -0.0036(11) -0.0086(12)
O9D 0.0205(13) 0.0160(13) 0.0323(14) -0.0066(10) -0.0101(11) -0.0025(11)

loop_
_atom_type_symbol
_atom_type_description
_atom_type_scat_dispersion_real
_atom_type_scat_dispersion_imag
_atom_type_scat_source
C C 0.0181 0.0091 'International Tables Vol C Tables 4.2.6.8 and 6.1.1.4'
H H 0.0000 0.0000 'International Tables Vol C Tables 4.2.6.8 and 6.1.1.4'
O O 0.0492 0.0322 'International Tables Vol C Tables 4.2.6.8 and 6.1.1.4'

loop_
_geom_angle_atom_site_label_1
_geom_angle_atom_site_label_2
_geom_angle_atom_site_label_3
_geom_angle
O1 C1 O2 117.7(3)
O1 C1 C2 123.1(3)
O2 C1 C2 119.0(3)
C3 C2 C1 122.9(3)
C3 C2 H2 118.6
C1 C2 H2 118.5
C2 C3 C4 116.7(3)
C2 C3 C13 123.9(3)
C4 C3 C13 119.4(3)
O3 C4 C5 58.8(2)
O3 C4 C3 114.3(3)
C5 C4 C3 119.6(3)
O3 C4 C16 116.6(3)
C5 C4 C16 118.9(3)
C3 C4 C16 116.0(3)
O3 C5 C4 59.2(2)
O3 C5 C6 117.1(3)
C4 C5 C6 120.9(3)
O3 C5 H5 115.9
C4 C5 H5 115.9
C6 C5 H5 115.9
C5 C6 C7 112.9(3)
C5 C6 H6A 109.0
C7 C6 H6A 109.0
C5 C6 H6B 109.0
C7 C6 H6B 109.0
H6A C6 H6B 107.8
C6 C7 C19 105.4(3)
C6 C7 C8 112.2(3)
C19 C7 C8 111.6(3)
C6 C7 C13 112.3(3)
C19 C7 C13 111.2(3)
C8 C7 C13 104.4(3)
C20 C8 C21 114.4(3)
C20 C8 C9 104.2(3)
C21 C8 C9 101.2(3)
C20 C8 C7 114.0(3)
C21 C8 C7 111.2(3)
C9 C8 C7 110.6(3)
O6 C9 C23 109.3(3)
O6 C9 C8 110.9(3)
C23 C9 C8 105.4(3)
O6 C9 C10 102.6(3)
C23 C9 C10 123.1(3)
C8 C9 C10 105.3(3)
O4 C10 O5 110.6(3)
O4 C10 C11 117.2(3)
O5 C10 C11 107.3(3)
O4 C10 C9 112.4(3)
O5 C10 C9 102.9(3)
C11 C10 C9 105.2(3)
C25 C11 C21 115.2(3)
C25 C11 C12 111.0(3)
C21 C11 C12 107.6(3)
C25 C11 C10 114.7(3)
C21 C11 C10 100.9(3)
C12 C11 C10 106.7(3)
C11 C12 C13 111.3(3)
C11 C12 H12A 109.4
C13 C12 H12A 109.4
C11 C12 H12B 109.4
C13 C12 H12B 109.4
H12A C12 H12B 108.0
C3 C13 C12 111.9(3)
C3 C13 C7 108.8(3)
C12 C13 C7 108.1(3)
C3 C13 C14 112.7(3)
C12 C13 C14 104.8(3)
C7 C13 C14 110.5(3)
O6 C14 O5 101.9(3)
O6 C14 C15 110.2(3)
O5 C14 C15 107.6(3)
O6 C14 C13 109.0(3)
O5 C14 C13 109.4(3)
C15 C14 C13 117.6(3)
O2 C16 C17 107.4(3)
O2 C16 C18 103.3(3)
C17 C16 C18 111.7(3)
O2 C16 C4 109.2(3)
C17 C16 C4 111.8(3)
C18 C16 C4 113.0(3)
O7 C20 O8 121.4(3)
O7 C20 C8 128.5(3)
O8 C20 C8 110.1(3)
O9 C21 C22 60.4(2)
O9 C21 C11 119.5(3)
C22 C21 C11 124.1(3)
O9 C21 C8 120.7(3)
C22 C21 C8 123.8(3)
C11 C21 C8 103.9(3)
O9 C22 C21 58.4(2)
O9 C22 H22A 117.9
C21 C22 H22A 117.9
O9 C22 H22B 117.9
C21 C22 H22B 117.9
H22A C22 H22B 115.1
O8 C23 C24 107.1(3)
O8 C23 C9 103.7(3)
C24 C23 C9 120.9(3)
O8 C23 H23 108.2
C24 C23 H23 108.2
C9 C23 H23 108.2
C1 O2 C16 119.2(3)
C5 O3 C4 62.0(2)
C10 O4 H4O 105(3)
C14 O5 C10 102.8(2)
C14 O6 C9 102.0(2)
C20 O8 C23 112.5(3)
C21 O9 C22 61.2(2)
O1B C1B O2B 118.1(3)
O1B C1B C2B 123.1(3)
O2B C1B C2B 118.7(3)
C3B C2B C1B 121.9(3)
C3B C2B H2B 119.1
C1B C2B H2B 119.1
C2B C3B C4B 116.9(3)
C2B C3B C13B 123.3(3)
C4B C3B C13B 119.8(3)
O3B C4B C5B 59.0(2)
O3B C4B C3B 114.1(3)
C5B C4B C3B 119.5(3)
O3B C4B C16B 115.7(3)
C5B C4B C16B 120.5(3)
C3B C4B C16B 115.2(3)
O3B C5B C4B 59.9(2)
O3B C5B C6B 116.9(3)
C4B C5B C6B 121.4(3)
O3B C5B H5B 115.7
C4B C5B H5B 115.7
C6B C5B H5B 115.7
C5B C6B C7B 111.4(3)
C5B C6B H6B1 109.3
C7B C6B H6B1 109.3
C5B C6B H6B2 109.3
C7B C6B H6B2 109.3
H6B1 C6B H6B2 108.0
C19B C7B C6B 106.3(3)
C19B C7B C8B 110.9(3)
C6B C7B C8B 111.6(3)
C19B C7B C13B 111.9(3)
C6B C7B C13B 112.2(3)
C8B C7B C13B 104.2(3)
C20B C8B C21B 114.9(3)
C20B C8B C9B 104.6(3)
C21B C8B C9B 100.6(3)
C20B C8B C7B 114.4(3)
C21B C8B C7B 110.9(3)
C9B C8B C7B 110.3(3)
O6B C9B C23B 109.2(3)
O6B C9B C8B 111.0(3)
C23B C9B C8B 104.3(3)
O6B C9B C10B 102.8(3)
C23B C9B C10B 123.4(3)
C8B C9B C10B 105.9(3)
O4B C10B O5B 110.5(3)
O4B C10B C11B 116.3(3)
O5B C10B C11B 108.0(3)
O4B C10B C9B 113.3(3)
O5B C10B C9B 102.7(3)
C11B C10B C9B 105.0(3)
C25B C11B C21B 115.1(3)
C25B C11B C12B 111.1(3)
C21B C11B C12B 108.2(3)
C25B C11B C10B 115.0(3)
C21B C11B C10B 100.7(3)
C12B C11B C10B 105.9(3)
C11B C12B C13B 111.4(3)
C11B C12B H12C 109.4
C13B C12B H12C 109.4
C11B C12B H12D 109.4
C13B C12B H12D 109.4
H12C C12B H12D 108.0
C3B C13B C12B 112.5(3)
C3B C13B C7B 109.3(3)
C12B C13B C7B 108.1(3)
C3B C13B C14B 110.3(3)
C12B C13B C14B 105.5(3)
C7B C13B C14B 111.1(3)
O5B C14B O6B 101.9(3)
O5B C14B C15B 108.3(3)
O6B C14B C15B 110.9(3)
O5B C14B C13B 108.4(3)
O6B C14B C13B 108.5(3)
C15B C14B C13B 117.7(3)
C14B C15B H15D 109.5
C14B C15B H15E 109.5
H15D C15B H15E 109.5
C14B C15B H15F 109.5
H15D C15B H15F 109.5
H15E C15B H15F 109.5
O2B C16B C18B 102.9(3)
O2B C16B C4B 108.6(3)
C18B C16B C4B 113.4(3)
O2B C16B C17B 107.9(3)
C18B C16B C17B 112.1(3)
C4B C16B C17B 111.4(3)
C16B C17B H17D 109.5
C16B C17B H17E 109.5
H17D C17B H17E 109.5
C16B C17B H17F 109.5
H17D C17B H17F 109.5
H17E C17B H17F 109.5
C16B C18B H18D 109.5
C16B C18B H18E 109.5
H18D C18B H18E 109.5
C16B C18B H18F 109.5
H18D C18B H18F 109.5
H18E C18B H18F 109.5
C7B C19B H19D 109.5
C7B C19B H19E 109.5
H19D C19B H19E 109.5
C7B C19B H19F 109.5
H19D C19B H19F 109.5
H19E C19B H19F 109.5
O7B C20B O8B 121.0(4)
O7B C20B C8B 128.7(4)
O8B C20B C8B 110.3(3)
O9B C21B C22B 60.5(2)
O9B C21B C8B 120.8(3)
C22B C21B C8B 123.8(4)
O9B C21B C11B 118.9(3)
C22B C21B C11B 124.0(4)
C8B C21B C11B 104.2(3)
O9B C22B C21B 58.3(2)
O9B C22B H22C 117.9
C21B C22B H22C 117.9
O9B C22B H22D 117.9
C21B C22B H22D 117.9
H22C C22B H22D 115.1
O8B C23B C24B 106.4(3)
O8B C23B C9B 104.8(3)
C24B C23B C9B 119.7(3)
O8B C23B H23B 108.5
C24B C23B H23B 108.5
C9B C23B H23B 108.5
C23B C24B H24D 109.5
C23B C24B H24E 109.5
H24D C24B H24E 109.5
C23B C24B H24F 109.5
H24D C24B H24F 109.5
H24E C24B H24F 109.5
C11B C25B H25D 109.5
C11B C25B H25E 109.5
H25D C25B H25E 109.5
C11B C25B H25F 109.5
H25D C25B H25F 109.5
H25E C25B H25F 109.5
C1B O2B C16B 120.5(3)
C5B O3B C4B 61.0(2)
C10B O4B H4OB 108(3)
C14B O5B C10B 103.2(2)
C9B O6B C14B 102.2(3)
C20B O8B C23B 112.2(3)
C21B O9B C22B 61.2(2)
O1C C1C O2C 117.9(3)
O1C C1C C2C 122.5(3)
O2C C1C C2C 119.6(3)
C3C C2C C1C 121.8(3)
C3C C2C H2C 119.1
C1C C2C H2C 119.1
C2C C3C C4C 116.8(3)
C2C C3C C13C 123.4(3)
C4C C3C C13C 119.8(3)
O3C C4C C5C 58.6(2)
O3C C4C C3C 113.5(3)
C5C C4C C3C 119.6(3)
O3C C4C C16C 116.4(3)
C5C C4C C16C 120.9(3)
C3C C4C C16C 115.0(3)
O3C C5C C4C 60.1(2)
O3C C5C C6C 116.9(3)
C4C C5C C6C 121.2(3)
O3C C5C H5C 115.7
C4C C5C H5C 115.7
C6C C5C H5C 115.7
C5C C6C C7C 111.4(3)
C5C C6C H6C1 109.3
C7C C6C H6C1 109.3
C5C C6C H6C2 109.3
C7C C6C H6C2 109.3
H6C1 C6C H6C2 108.0
C19C C7C C8C 110.2(3)
C19C C7C C6C 105.7(3)
C8C C7C C6C 111.8(3)
C19C C7C C13C 112.1(3)
C8C C7C C13C 105.0(3)
C6C C7C C13C 112.3(3)
C20C C8C C21C 113.1(3)
C20C C8C C9C 105.0(3)
C21C C8C C9C 100.4(3)
C20C C8C C7C 115.9(3)
C21C C8C C7C 110.9(3)
C9C C8C C7C 110.2(3)
O6C C9C C8C 111.2(3)
O6C C9C C23C 108.0(3)
C8C C9C C23C 104.9(3)
O6C C9C C10C 102.9(3)
C8C C9C C10C 105.0(3)
C23C C9C C10C 124.6(3)
O4C C10C O5C 109.9(3)
O4C C10C C11C 111.4(3)
O5C C10C C11C 109.3(3)
O4C C10C C9C 119.2(3)
O5C C10C C9C 101.6(3)
C11C C10C C9C 104.7(3)
C21C C11C C25C 115.2(3)
C21C C11C C10C 101.1(3)
C25C C11C C10C 114.9(3)
C21C C11C C12C 109.6(3)
C25C C11C C12C 110.0(3)
C10C C11C C12C 105.4(3)
C11C C12C C13C 110.8(3)
C11C C12C H12E 109.5
C13C C12C H12E 109.5
C11C C12C H12F 109.5
C13C C12C H12F 109.5
H12E C12C H12F 108.1
C3C C13C C12C 111.5(3)
C3C C13C C7C 109.5(3)
C12C C13C C7C 107.7(3)
C3C C13C C14C 111.0(3)
C12C C13C C14C 105.9(3)
C7C C13C C14C 111.0(3)
O6C C14C O5C 102.5(3)
O6C C14C C15C 110.1(3)
O5C C14C C15C 108.4(3)
O6C C14C C13C 108.6(3)
O5C C14C C13C 107.9(3)
C15C C14C C13C 118.2(3)
O2C C16C C4C 108.4(3)
O2C C16C C18C 103.6(3)
C4C C16C C18C 113.7(3)
O2C C16C C17C 107.3(3)
C4C C16C C17C 111.6(3)
C18C C16C C17C 111.6(3)
O7C C20C O8C 121.3(3)
O7C C20C C8C 128.4(3)
O8C C20C C8C 110.3(3)
O9C C21C C22C 59.8(2)
O9C C21C C11C 120.5(3)
C22C C21C C11C 123.9(3)
O9C C21C C8C 120.5(3)
C22C C21C C8C 123.2(3)
C11C C21C C8C 104.3(3)
O9C C22C C21C 58.6(2)
O9C C22C H22E 117.9
C21C C22C H22E 117.9
O9C C22C H22F 117.9
C21C C22C H22F 117.9
H22E C22C H22F 115.1
O8C C23C C24C 107.4(3)
O8C C23C C9C 105.0(3)
C24C C23C C9C 119.6(3)
O8C C23C H23C 108.1
C24C C23C H23C 108.1
C9C C23C H23C 108.1
C1C O2C C16C 118.8(3)
C5C O3C C4C 61.3(2)
C10C O4C H4OC 110(3)
C14C O5C C10C 103.6(2)
C14C O6C C9C 102.4(3)
C20C O8C C23C 113.1(3)
C21C O9C C22C 61.6(2)
O1D C1D O2D 118.1(3)
O1D C1D C2D 122.6(3)
O2D C1D C2D 119.2(3)
C3D C2D C1D 121.5(3)
C3D C2D H2D 119.2
C1D C2D H2D 119.2
C2D C3D C4D 116.1(3)
C2D C3D C13D 123.9(3)
C4D C3D C13D 119.8(3)
O3D C4D C5D 58.8(2)
O3D C4D C3D 113.2(3)
C5D C4D C3D 119.8(3)
O3D C4D C16D 117.1(3)
C5D C4D C16D 121.8(3)
C3D C4D C16D 114.0(3)
O3D C5D C4D 59.8(2)
O3D C5D C6D 116.5(3)
C4D C5D C6D 120.9(3)
O3D C5D H5D 115.9
C4D C5D H5D 115.9
C6D C5D H5D 115.9
C5D C6D C7D 111.8(3)
C5D C6D H6D1 109.2
C7D C6D H6D1 109.2
C5D C6D H6D2 109.2
C7D C6D H6D2 109.2
H6D1 C6D H6D2 107.9
C19D C7D C8D 111.6(3)
C19D C7D C6D 104.6(3)
C8D C7D C6D 112.0(3)
C19D C7D C13D 111.7(3)
C8D C7D C13D 104.7(3)
C6D C7D C13D 112.3(3)
C20D C8D C21D 113.2(3)
C20D C8D C9D 104.6(3)
C21D C8D C9D 100.5(3)
C20D C8D C7D 114.9(3)
C21D C8D C7D 111.1(3)
C9D C8D C7D 111.4(3)
O6D C9D C8D 110.7(3)
O6D C9D C23D 108.9(3)
C8D C9D C23D 105.5(3)
O6D C9D C10D 102.6(3)
C8D C9D C10D 105.3(3)
C23D C9D C10D 123.6(3)
O4D C10D O5D 109.7(3)
O4D C10D C11D 112.5(3)
O5D C10D C11D 108.7(3)
O4D C10D C9D 118.4(3)
O5D C10D C9D 102.1(3)
C11D C10D C9D 104.6(3)
C21D C11D C25D 114.3(3)
C21D C11D C10D 100.8(3)
C25D C11D C10D 115.2(3)
C21D C11D C12D 109.4(3)
C25D C11D C12D 110.4(3)
C10D C11D C12D 106.0(3)
C11D C12D C13D 110.7(3)
C11D C12D H12G 109.5
C13D C12D H12G 109.5
C11D C12D H12H 109.5
C13D C12D H12H 109.5
H12G C12D H12H 108.1
C3D C13D C12D 111.9(3)
C3D C13D C7D 110.3(3)
C12D C13D C7D 107.5(3)
C3D C13D C14D 110.9(3)
C12D C13D C14D 105.1(3)
C7D C13D C14D 111.0(3)
O6D C14D O5D 102.3(3)
O6D C14D C15D 109.6(3)
O5D C14D C15D 108.3(3)
O6D C14D C13D 108.9(3)
O5D C14D C13D 109.0(3)
C15D C14D C13D 117.7(3)
O2D C16D C4D 107.9(3)
O2D C16D C18D 102.9(3)
C4D C16D C18D 113.6(3)
O2D C16D C17D 108.0(3)
C4D C16D C17D 112.9(3)
C18D C16D C17D 110.8(3)
O7D C20D O8D 121.9(3)
O7D C20D C8D 128.6(3)
O8D C20D C8D 109.5(3)
O9D C21D C22D 61.0(2)
O9D C21D C11D 120.7(3)
C22D C21D C11D 124.9(3)
O9D C21D C8D 120.0(3)
C22D C21D C8D 122.8(3)
C11D C21D C8D 103.5(3)
C21D C22D O9D 58.4(2)
C21D C22D H22G 117.9
O9D C22D H22G 117.9
C21D C22D H22H 117.9
O9D C22D H22H 117.9
H22G C22D H22H 115.1
O8D C23D C24D 107.7(3)
O8D C23D C9D 104.4(3)
C24D C23D C9D 120.0(3)
O8D C23D H23D 108.1
C24D C23D H23D 108.1
C9D C23D H23D 108.1
C1D O2D C16D 119.0(3)
C5D O3D C4D 61.4(2)
C10D O4D H4OD 112(5)
C14D O5D C10D 103.4(3)
C9D O6D C14D 102.2(3)
C20D O8D C23D 113.4(3)
C21D O9D C22D 60.6(2)

loop_
_geom_bond_atom_site_label_1
_geom_bond_atom_site_label_2
_geom_bond_distance
C1 O1 1.215(4)
C1 O2 1.337(4)
C1 C2 1.468(5)
C2 C3 1.342(5)
C2 H2 0.9500
C3 C4 1.499(5)
C3 C13 1.511(5)
C4 O3 1.447(4)
C4 C5 1.488(5)
C4 C16 1.526(5)
C5 O3 1.441(4)
C5 C6 1.495(5)
C5 H5 1.0000
C6 C7 1.545(5)
C6 H6A 0.9900
C6 H6B 0.9900
C7 C19 1.545(5)
C7 C8 1.552(5)
C7 C13 1.577(4)
C8 C20 1.515(5)
C8 C21 1.525(5)
C8 C9 1.546(5)
C9 O6 1.427(4)
C9 C23 1.538(5)
C9 C10 1.581(5)
C10 O4 1.370(4)
C10 O5 1.430(4)
C10 C11 1.557(5)
C11 C25 1.509(5)
C11 C21 1.519(5)
C11 C12 1.548(5)
C12 C13 1.548(5)
C12 H12A 0.9900
C12 H12B 0.9900
C13 C14 1.630(5)
C14 O6 1.425(4)
C14 O5 1.428(4)
C14 C15 1.503(5)
C15 H15A 0.9800
C15 H15B 0.9800
C15 H15C 0.9800
C16 O2 1.471(4)
C16 C17 1.516(5)
C16 C18 1.521(5)
C17 H17A 0.9800
C17 H17B 0.9800
C17 H17C 0.9800
C18 H18A 0.9800
C18 H18B 0.9800
C18 H18C 0.9800
C19 H19A 0.9800
C19 H19B 0.9800
C19 H19C 0.9800
C20 O7 1.198(4)
C20 O8 1.356(4)
C21 O9 1.427(4)
C21 C22 1.467(5)
C22 O9 1.455(4)
C22 H22A 0.9900
C22 H22B 0.9900
C23 O8 1.479(4)
C23 C24 1.509(5)
C23 H23 1.0000
C24 H24A 0.9800
C24 H24B 0.9800
C24 H24C 0.9800
C25 H25A 0.9800
C25 H25B 0.9800
C25 H25C 0.9800
O4 H4O 0.90(6)
C1B O1B 1.218(4)
C1B O2B 1.339(4)
C1B C2B 1.464(5)
C2B C3B 1.340(5)
C2B H2B 0.9500
C3B C4B 1.494(5)
C3B C13B 1.519(5)
C4B O3B 1.462(4)
C4B C5B 1.477(5)
C4B C16B 1.516(5)
C5B O3B 1.448(4)
C5B C6B 1.502(5)
C5B H5B 1.0000
C6B C7B 1.547(5)
C6B H6B1 0.9900
C6B H6B2 0.9900
C7B C19B 1.534(5)
C7B C8B 1.563(5)
C7B C13B 1.575(5)
C8B C20B 1.507(5)
C8B C21B 1.526(5)
C8B C9B 1.551(5)
C9B O6B 1.420(4)
C9B C23B 1.538(5)
C9B C10B 1.581(5)
C10B O4B 1.366(4)
C10B O5B 1.430(4)
C10B C11B 1.560(5)
C11B C25B 1.526(5)
C11B C21B 1.528(5)
C11B C12B 1.540(5)
C12B C13B 1.545(5)
C12B H12C 0.9900
C12B H12D 0.9900
C13B C14B 1.631(5)
C14B O5B 1.423(4)
C14B O6B 1.426(4)
C14B C15B 1.497(5)
C15B H15D 0.9800
C15B H15E 0.9800
C15B H15F 0.9800
C16B O2B 1.475(4)
C16B C18B 1.511(5)
C16B C17B 1.520(5)
C17B H17D 0.9800
C17B H17E 0.9800
C17B H17F 0.9800
C18B H18D 0.9800
C18B H18E 0.9800
C18B H18F 0.9800
C19B H19D 0.9800
C19B H19E 0.9800
C19B H19F 0.9800
C20B O7B 1.200(5)
C20B O8B 1.355(5)
C21B O9B 1.428(5)
C21B C22B 1.471(6)
C22B O9B 1.461(5)
C22B H22C 0.9900
C22B H22D 0.9900
C23B O8B 1.468(4)
C23B C24B 1.515(5)
C23B H23B 1.0000
C24B H24D 0.9800
C24B H24E 0.9800
C24B H24F 0.9800
C25B H25D 0.9800
C25B H25E 0.9800
C25B H25F 0.9800
O4B H4OB 0.86(5)
C1C O1C 1.218(4)
C1C O2C 1.332(4)
C1C C2C 1.465(5)
C2C C3C 1.336(5)
C2C H2C 0.9500
C3C C4C 1.499(5)
C3C C13C 1.520(5)
C4C O3C 1.461(4)
C4C C5C 1.477(5)
C4C C16C 1.507(5)
C5C O3C 1.438(4)
C5C C6C 1.507(5)
C5C H5C 1.0000
C6C C7C 1.555(5)
C6C H6C1 0.9900
C6C H6C2 0.9900
C7C C19C 1.537(5)
C7C C8C 1.553(5)
C7C C13C 1.567(5)
C8C C20C 1.509(5)
C8C C21C 1.537(5)
C8C C9C 1.541(5)
C9C O6C 1.428(4)
C9C C23C 1.544(5)
C9C C10C 1.609(5)
C10C O4C 1.369(4)
C10C O5C 1.438(4)
C10C C11C 1.546(5)
C11C C21C 1.503(5)
C11C C25C 1.531(5)
C11C C12C 1.547(5)
C12C C13C 1.553(5)
C12C H12E 0.9900
C12C H12F 0.9900
C13C C14C 1.629(5)
C14C O6C 1.416(4)
C14C O5C 1.427(4)
C14C C15C 1.496(5)
C15C H15G 0.9800
C15C H15H 0.9800
C15C H15I 0.9800
C16C O2C 1.475(4)
C16C C18C 1.516(5)
C16C C17C 1.531(5)
C17C H17G 0.9800
C17C H17H 0.9800
C17C H17I 0.9800
C18C H18G 0.9800
C18C H18H 0.9800
C18C H18I 0.9800
C19C H19G 0.9800
C19C H19H 0.9800
C19C H19I 0.9800
C20C O7C 1.202(5)
C20C O8C 1.344(5)
C21C O9C 1.426(4)
C21C C22C 1.470(5)
C22C O9C 1.445(4)
C22C H22E 0.9900
C22C H22F 0.9900
C23C O8C 1.473(4)
C23C C24C 1.511(5)
C23C H23C 1.0000
C24C H24G 0.9800
C24C H24H 0.9800
C24C H24I 0.9800
C25C H25G 0.9800
C25C H25H 0.9800
C25C H25I 0.9800
O4C H4OC 0.84(5)
C1D O1D 1.218(4)
C1D O2D 1.342(4)
C1D C2D 1.463(5)
C2D C3D 1.336(5)
C2D H2D 0.9500
C3D C4D 1.503(5)
C3D C13D 1.513(5)
C4D O3D 1.452(4)
C4D C5D 1.476(5)
C4D C16D 1.507(5)
C5D O3D 1.437(4)
C5D C6D 1.510(5)
C5D H5D 1.0000
C6D C7D 1.550(5)
C6D H6D1 0.9900
C6D H6D2 0.9900
C7D C19D 1.549(5)
C7D C8D 1.549(5)
C7D C13D 1.570(4)
C8D C20D 1.520(5)
C8D C21D 1.538(5)
C8D C9D 1.538(5)
C9D O6D 1.419(4)
C9D C23D 1.540(5)
C9D C10D 1.605(5)
C10D O4D 1.367(5)
C10D O5D 1.424(4)
C10D C11D 1.553(5)
C11D C21D 1.521(5)
C11D C25D 1.526(5)
C11D C12D 1.554(5)
C12D C13D 1.558(5)
C12D H12G 0.9900
C12D H12H 0.9900
C13D C14D 1.630(5)
C14D O6D 1.420(4)
C14D O5D 1.421(4)
C14D C15D 1.497(5)
C15D H15J 0.9800
C15D H15K 0.9800
C15D H15L 0.9800
C16D O2D 1.479(4)
C16D C18D 1.517(5)
C16D C17D 1.521(5)
C17D H17J 0.9800
C17D H17K 0.9800
C17D H17L 0.9800
C18D H18J 0.9800
C18D H18K 0.9800
C18D H18L 0.9800
C19D H19J 0.9800
C19D H19K 0.9800
C19D H19L 0.9800
C20D O7D 1.196(5)
C20D O8D 1.358(5)
C21D O9D 1.421(4)
C21D C22D 1.452(5)
C22D O9D 1.458(4)
C22D H22G 0.9900
C22D H22H 0.9900
C23D O8D 1.469(5)
C23D C24D 1.516(6)
C23D H23D 1.0000
C24D H24J 0.9800
C24D H24K 0.9800
C24D H24L 0.9800
C25D H25J 0.9800
C25D H25K 0.9800
C25D H25L 0.9800
O4D H4OD 0.74(6)

loop_
_geom_torsion_atom_site_label_1
_geom_torsion_atom_site_label_2
_geom_torsion_atom_site_label_3
_geom_torsion_atom_site_label_4
_geom_torsion
O1 C1 C2 C3 167.4(4)
O2 C1 C2 C3 -7.9(5)
C1 C2 C3 C4 8.2(5)
C1 C2 C3 C13 -172.9(3)
C2 C3 C4 O3 -121.5(4)
C13 C3 C4 O3 59.5(4)
C2 C3 C4 C5 171.9(3)
C13 C3 C4 C5 -7.1(5)
C2 C3 C4 C16 18.4(5)
C13 C3 C4 C16 -160.5(3)
C3 C4 C5 O3 102.0(3)
C16 C4 C5 O3 -105.2(3)
O3 C4 C5 C6 -105.1(4)
C3 C4 C5 C6 -3.1(5)
C16 C4 C5 C6 149.6(3)
O3 C5 C6 C7 -87.5(4)
C4 C5 C6 C7 -19.0(5)
C5 C6 C7 C19 -71.0(4)
C5 C6 C7 C8 167.4(3)
C5 C6 C7 C13 50.2(4)
C6 C7 C8 C20 39.9(4)
C19 C7 C8 C20 -78.0(4)
C13 C7 C8 C20 161.8(3)
C6 C7 C8 C21 171.2(3)
C19 C7 C8 C21 53.2(4)
C13 C7 C8 C21 -67.0(3)
C6 C7 C8 C9 -77.1(3)
C19 C7 C8 C9 164.9(3)
C13 C7 C8 C9 44.7(3)
C20 C8 C9 O6 -103.2(3)
C21 C8 C9 O6 137.8(3)
C7 C8 C9 O6 19.8(4)
C20 C8 C9 C23 15.0(4)
C21 C8 C9 C23 -104.0(3)
C7 C8 C9 C23 138.0(3)
C20 C8 C9 C10 146.5(3)
C21 C8 C9 C10 27.5(3)
C7 C8 C9 C10 -90.5(3)
O6 C9 C10 O4 115.5(3)
C23 C9 C10 O4 -7.9(5)
C8 C9 C10 O4 -128.4(3)
O6 C9 C10 O5 -3.6(3)
C23 C9 C10 O5 -127.0(3)
C8 C9 C10 O5 112.5(3)
O6 C9 C10 C11 -115.8(3)
C23 C9 C10 C11 120.8(3)
C8 C9 C10 C11 0.3(4)
O4 C10 C11 C25 -26.7(4)
O5 C10 C11 C25 98.4(3)
C9 C10 C11 C25 -152.4(3)
O4 C10 C11 C21 97.8(3)
O5 C10 C11 C21 -137.1(3)
C9 C10 C11 C21 -28.0(3)
O4 C10 C11 C12 -149.9(3)
O5 C10 C11 C12 -24.8(4)
C9 C10 C11 C12 84.3(3)
C25 C11 C12 C13 -170.1(3)
C21 C11 C12 C13 63.0(4)
C10 C11 C12 C13 -44.5(4)
C2 C3 C13 C12 -22.9(5)
C4 C3 C13 C12 156.0(3)
C2 C3 C13 C7 -142.3(3)
C4 C3 C13 C7 36.6(4)
C2 C3 C13 C14 94.9(4)
C4 C3 C13 C14 -86.2(4)
C11 C12 C13 C3 -179.1(3)
C11 C12 C13 C7 -59.3(4)
C11 C12 C13 C14 58.5(3)
C6 C7 C13 C3 -58.5(4)
C19 C7 C13 C3 59.3(4)
C8 C7 C13 C3 179.8(3)
C6 C7 C13 C12 179.8(3)
C19 C7 C13 C12 -62.4(4)
C8 C7 C13 C12 58.1(3)
C6 C7 C13 C14 65.7(4)
C19 C7 C13 C14 -176.5(3)
C8 C7 C13 C14 -56.1(3)
C3 C13 C14 O6 124.5(3)
C12 C13 C14 O6 -113.7(3)
C7 C13 C14 O6 2.6(4)
C3 C13 C14 O5 -125.0(3)
C12 C13 C14 O5 -3.1(3)
C7 C13 C14 O5 113.1(3)
C3 C13 C14 C15 -1.8(4)
C12 C13 C14 C15 120.0(3)
C7 C13 C14 C15 -123.8(3)
O3 C4 C16 O2 96.1(3)
C5 C4 C16 O2 163.4(3)
C3 C4 C16 O2 -42.9(4)
O3 C4 C16 C17 -145.2(3)
C5 C4 C16 C17 -77.9(4)
C3 C4 C16 C17 75.8(4)
O3 C4 C16 C18 -18.2(4)
C5 C4 C16 C18 49.1(4)
C3 C4 C16 C18 -157.2(3)
C21 C8 C20 O7 -75.5(5)
C9 C8 C20 O7 174.9(4)
C7 C8 C20 O7 54.2(5)
C21 C8 C20 O8 105.6(3)
C9 C8 C20 O8 -4.1(4)
C7 C8 C20 O8 -124.8(3)
C25 C11 C21 O9 -51.0(4)
C12 C11 C21 O9 73.4(4)
C10 C11 C21 O9 -175.0(3)
C25 C11 C21 C22 21.4(5)
C12 C11 C21 C22 145.8(3)
C10 C11 C21 C22 -102.6(4)
C25 C11 C21 C8 170.8(3)
C12 C11 C21 C8 -64.8(3)
C10 C11 C21 C8 46.8(3)
C20 C8 C21 O9 64.2(4)
C9 C8 C21 O9 175.6(3)
C7 C8 C21 O9 -66.8(4)
C20 C8 C21 C22 -8.7(5)
C9 C8 C21 C22 102.7(4)
C7 C8 C21 C22 -139.7(3)
C20 C8 C21 C11 -158.2(3)
C9 C8 C21 C11 -46.8(3)
C7 C8 C21 C11 70.8(3)
C11 C21 C22 O9 -107.4(4)
C8 C21 C22 O9 109.1(4)
O6 C9 C23 O8 99.3(3)
C8 C9 C23 O8 -20.0(4)
C10 C9 C23 O8 -140.4(3)
O6 C9 C23 C24 -140.8(3)
C8 C9 C23 C24 99.9(4)
C10 C9 C23 C24 -20.5(5)
O1 C1 O2 C16 163.1(3)
C2 C1 O2 C16 -21.4(5)
C17 C16 O2 C1 -76.4(4)
C18 C16 O2 C1 165.5(3)
C4 C16 O2 C1 45.0(4)
C6 C5 O3 C4 111.5(3)
C3 C4 O3 C5 -111.1(3)
C16 C4 O3 C5 109.2(3)
O6 C14 O5 C10 49.5(3)
C15 C14 O5 C10 165.4(3)
C13 C14 O5 C10 -65.7(3)
O4 C10 O5 C14 -147.4(3)
C11 C10 O5 C14 83.6(3)
C9 C10 O5 C14 -27.1(3)
O5 C14 O6 C9 -51.9(3)
C15 C14 O6 C9 -166.0(3)
C13 C14 O6 C9 63.5(3)
C23 C9 O6 C14 165.1(3)
C8 C9 O6 C14 -79.1(3)
C10 C9 O6 C14 32.9(3)
O7 C20 O8 C23 171.5(3)
C8 C20 O8 C23 -9.4(4)
C24 C23 O8 C20 -110.2(3)
C9 C23 O8 C20 18.7(4)
C11 C21 O9 C22 114.8(4)
C8 C21 O9 C22 -114.0(4)
O1B C1B C2B C3B 158.3(4)
O2B C1B C2B C3B -17.7(5)
C1B C2B C3B C4B 10.0(5)
C1B C2B C3B C13B -168.6(3)
C2B C3B C4B O3B -114.3(4)
C13B C3B C4B O3B 64.3(4)
C2B C3B C4B C5B 178.9(3)
C13B C3B C4B C5B -2.4(5)
C2B C3B C4B C16B 23.2(5)
C13B C3B C4B C16B -158.2(3)
C3B C4B C5B O3B 102.0(3)
C16B C4B C5B O3B -103.5(4)
O3B C4B C5B C6B -105.0(4)
C3B C4B C5B C6B -3.0(5)
C16B C4B C5B C6B 151.4(3)
O3B C5B C6B C7B -92.1(4)
C4B C5B C6B C7B -22.5(5)
C5B C6B C7B C19B -69.5(4)
C5B C6B C7B C8B 169.5(3)
C5B C6B C7B C13B 53.1(4)
C19B C7B C8B C20B -78.7(4)
C6B C7B C8B C20B 39.5(4)
C13B C7B C8B C20B 160.8(3)
C19B C7B C8B C21B 53.2(4)
C6B C7B C8B C21B 171.5(3)
C13B C7B C8B C21B -67.2(4)
C19B C7B C8B C9B 163.8(3)
C6B C7B C8B C9B -78.0(4)
C13B C7B C8B C9B 43.3(4)
C20B C8B C9B O6B -101.9(3)
C21B C8B C9B O6B 138.6(3)
C7B C8B C9B O6B 21.5(4)
C20B C8B C9B C23B 15.6(4)
C21B C8B C9B C23B -103.9(3)
C7B C8B C9B C23B 139.0(3)
C20B C8B C9B C10B 147.2(3)
C21B C8B C9B C10B 27.7(3)
C7B C8B C9B C10B -89.4(3)
O6B C9B C10B O4B 115.5(3)
C23B C9B C10B O4B -8.2(5)
C8B C9B C10B O4B -128.0(3)
O6B C9B C10B O5B -3.7(3)
C23B C9B C10B O5B -127.4(3)
C8B C9B C10B O5B 112.8(3)
O6B C9B C10B C11B -116.6(3)
C23B C9B C10B C11B 119.8(3)
C8B C9B C10B C11B 0.0(4)
O4B C10B C11B C25B -26.0(5)
O5B C10B C11B C25B 98.9(4)
C9B C10B C11B C25B -152.1(3)
O4B C10B C11B C21B 98.4(3)
O5B C10B C11B C21B -136.8(3)
C9B C10B C11B C21B -27.7(3)
O4B C10B C11B C12B -149.0(3)
O5B C10B C11B C12B -24.2(4)
C9B C10B C11B C12B 84.8(3)
C25B C11B C12B C13B -170.3(3)
C21B C11B C12B C13B 62.4(4)
C10B C11B C12B C13B -44.9(4)
C2B C3B C13B C12B -29.7(5)
C4B C3B C13B C12B 151.8(3)
C2B C3B C13B C7B -149.8(3)
C4B C3B C13B C7B 31.7(4)
C2B C3B C13B C14B 87.8(4)
C4B C3B C13B C14B -90.7(4)
C11B C12B C13B C3B 179.4(3)
C11B C12B C13B C7B -59.9(4)
C11B C12B C13B C14B 59.1(4)
C19B C7B C13B C3B 61.9(4)
C6B C7B C13B C3B -57.5(4)
C8B C7B C13B C3B -178.3(3)
C19B C7B C13B C12B -60.8(4)
C6B C7B C13B C12B 179.8(3)
C8B C7B C13B C12B 59.0(3)
C19B C7B C13B C14B -176.2(3)
C6B C7B C13B C14B 64.4(4)
C8B C7B C13B C14B -56.4(4)
C3B C13B C14B O5B -124.7(3)
C12B C13B C14B O5B -3.1(4)
C7B C13B C14B O5B 113.9(3)
C3B C13B C14B O6B 125.3(3)
C12B C13B C14B O6B -113.0(3)
C7B C13B C14B O6B 4.0(4)
C3B C13B C14B C15B -1.5(4)
C12B C13B C14B C15B 120.2(3)
C7B C13B C14B C15B -122.9(3)
O3B C4B C16B O2B 90.5(3)
C5B C4B C16B O2B 158.3(3)
C3B C4B C16B O2B -46.3(4)
O3B C4B C16B C18B -23.2(4)
C5B C4B C16B C18B 44.5(5)
C3B C4B C16B C18B -160.0(3)
O3B C4B C16B C17B -150.8(3)
C5B C4B C16B C17B -83.0(4)
C3B C4B C16B C17B 72.5(4)
C21B C8B C20B O7B -77.2(5)
C9B C8B C20B O7B 173.5(4)
C7B C8B C20B O7B 52.8(6)
C21B C8B C20B O8B 103.3(4)
C9B C8B C20B O8B -6.0(4)
C7B C8B C20B O8B -126.7(3)
C20B C8B C21B O9B 64.4(4)
C9B C8B C21B O9B 176.1(3)
C7B C8B C21B O9B -67.3(4)
C20B C8B C21B C22B -8.7(5)
C9B C8B C21B C22B 103.0(4)
C7B C8B C21B C22B -140.4(4)
C20B C8B C21B C11B -158.5(3)
C9B C8B C21B C11B -46.9(3)
C7B C8B C21B C11B 69.8(3)
C25B C11B C21B O9B -50.7(5)
C12B C11B C21B O9B 74.2(4)
C10B C11B C21B O9B -175.0(3)
C25B C11B C21B C22B 21.5(5)
C12B C11B C21B C22B 146.4(4)
C10B C11B C21B C22B -102.8(4)
C25B C11B C21B C8B 171.2(3)
C12B C11B C21B C8B -63.9(4)
C10B C11B C21B C8B 46.9(3)
C8B C21B C22B O9B 109.2(4)
C11B C21B C22B O9B -106.8(4)
O6B C9B C23B O8B 99.3(3)
C8B C9B C23B O8B -19.4(4)
C10B C9B C23B O8B -139.9(3)
O6B C9B C23B C24B -141.5(3)
C8B C9B C23B C24B 99.8(4)
C10B C9B C23B C24B -20.7(5)
O1B C1B O2B C16B 173.3(3)
C2B C1B O2B C16B -10.4(5)
C18B C16B O2B C1B 161.1(3)
C4B C16B O2B C1B 40.6(4)
C17B C16B O2B C1B -80.3(4)
C6B C5B O3B C4B 112.4(4)
C3B C4B O3B C5B -111.2(3)
C16B C4B O3B C5B 111.6(4)
O6B C14B O5B C10B 49.0(3)
C15B C14B O5B C10B 165.9(3)
C13B C14B O5B C10B -65.4(3)
O4B C10B O5B C14B -148.0(3)
C11B C10B O5B C14B 83.8(3)
C9B C10B O5B C14B -26.8(3)
C23B C9B O6B C14B 165.4(3)
C8B C9B O6B C14B -80.2(3)
C10B C9B O6B C14B 32.7(3)
O5B C14B O6B C9B -51.5(3)
C15B C14B O6B C9B -166.6(3)
C13B C14B O6B C9B 62.8(3)
O7B C20B O8B C23B 173.5(4)
C8B C20B O8B C23B -7.0(4)
C24B C23B O8B C20B -110.8(3)
C9B C23B O8B C20B 17.0(4)
C8B C21B O9B C22B -114.0(4)
C11B C21B O9B C22B 114.9(4)
O1C C1C C2C C3C 164.9(4)
O2C C1C C2C C3C -11.5(5)
C1C C2C C3C C4C 7.3(5)
C1C C2C C3C C13C -171.4(3)
C2C C3C C4C O3C -114.0(4)
C13C C3C C4C O3C 64.8(4)
C2C C3C C4C C5C 180.0(3)
C13C C3C C4C C5C -1.3(5)
C2C C3C C4C C16C 23.6(4)
C13C C3C C4C C16C -157.6(3)
C3C C4C C5C O3C 101.0(3)
C16C C4C C5C O3C -104.0(4)
O3C C4C C5C C6C -105.1(4)
C3C C4C C5C C6C -4.1(5)
C16C C4C C5C C6C 150.8(3)
O3C C5C C6C C7C -91.4(4)
C4C C5C C6C C7C -21.7(5)
C5C C6C C7C C19C -69.6(4)
C5C C6C C7C C8C 170.5(3)
C5C C6C C7C C13C 52.8(4)
C19C C7C C8C C20C -77.1(4)
C6C C7C C8C C20C 40.1(4)
C13C C7C C8C C20C 162.0(3)
C19C C7C C8C C21C 53.6(4)
C6C C7C C8C C21C 170.8(3)
C13C C7C C8C C21C -67.2(3)
C19C C7C C8C C9C 163.9(3)
C6C C7C C8C C9C -79.0(4)
C13C C7C C8C C9C 43.0(4)
C20C C8C C9C O6C -104.1(3)
C21C C8C C9C O6C 138.4(3)
C7C C8C C9C O6C 21.4(4)
C20C C8C C9C C23C 12.5(4)
C21C C8C C9C C23C -105.0(3)
C7C C8C C9C C23C 138.0(3)
C20C C8C C9C C10C 145.3(3)
C21C C8C C9C C10C 27.8(3)
C7C C8C C9C C10C -89.2(3)
O6C C9C C10C O4C 118.0(3)
C8C C9C C10C O4C -125.5(3)
C23C C9C C10C O4C -4.9(5)
O6C C9C C10C O5C -2.8(3)
C8C C9C C10C O5C 113.6(3)
C23C C9C C10C O5C -125.8(3)
O6C C9C C10C C11C -116.6(3)
C8C C9C C10C C11C -0.1(3)
C23C C9C C10C C11C 120.5(3)
O4C C10C C11C C21C 101.8(3)
O5C C10C C11C C21C -136.5(3)
C9C C10C C11C C21C -28.3(3)
O4C C10C C11C C25C -22.9(4)
O5C C10C C11C C25C 98.8(3)
C9C C10C C11C C25C -153.0(3)
O4C C10C C11C C12C -144.1(3)
O5C C10C C11C C12C -22.4(4)
C9C C10C C11C C12C 85.8(3)
C21C C11C C12C C13C 61.8(4)
C25C C11C C12C C13C -170.6(3)
C10C C11C C12C C13C -46.3(4)
C2C C3C C13C C12C -31.0(5)
C4C C3C C13C C12C 150.3(3)
C2C C3C C13C C7C -150.2(3)
C4C C3C C13C C7C 31.2(4)
C2C C3C C13C C14C 86.8(4)
C4C C3C C13C C14C -91.8(3)
C11C C12C C13C C3C -179.2(3)
C11C C12C C13C C7C -58.9(4)
C11C C12C C13C C14C 59.9(3)
C19C C7C C13C C3C 61.4(4)
C8C C7C C13C C3C -179.0(3)
C6C C7C C13C C3C -57.3(4)
C19C C7C C13C C12C -60.0(4)
C8C C7C C13C C12C 59.6(3)
C6C C7C C13C C12C -178.8(3)
C19C C7C C13C C14C -175.6(3)
C8C C7C C13C C14C -56.0(3)
C6C C7C C13C C14C 65.7(4)
C3C C13C C14C O6C 125.4(3)
C12C C13C C14C O6C -113.3(3)
C7C C13C C14C O6C 3.3(4)
C3C C13C C14C O5C -124.2(3)
C12C C13C C14C O5C -3.0(3)
C7C C13C C14C O5C 113.7(3)
C3C C13C C14C C15C -0.9(4)
C12C C13C C14C C15C 120.4(3)
C7C C13C C14C C15C -123.0(3)
O3C C4C C16C O2C 88.5(3)
C5C C4C C16C O2C 156.1(3)
C3C C4C C16C O2C -47.8(4)
O3C C4C C16C C18C -26.2(4)
C5C C4C C16C C18C 41.5(5)
C3C C4C C16C C18C -162.5(3)
O3C C4C C16C C17C -153.5(3)
C5C C4C C16C C17C -85.9(4)
C3C C4C C16C C17C 70.2(4)
C21C C8C C20C O7C -79.7(5)
C9C C8C C20C O7C 171.8(4)
C7C C8C C20C O7C 50.0(5)
C21C C8C C20C O8C 99.8(3)
C9C C8C C20C O8C -8.8(4)
C7C C8C C20C O8C -130.6(3)
C25C C11C C21C O9C -48.3(5)
C10C C11C C21C O9C -172.8(3)
C12C C11C C21C O9C 76.3(4)
C25C C11C C21C C22C 23.8(5)
C10C C11C C21C C22C -100.7(4)
C12C C11C C21C C22C 148.5(3)
C25C C11C C21C C8C 172.4(3)
C10C C11C C21C C8C 47.9(3)
C12C C11C C21C C8C -63.0(3)
C20C C8C C21C O9C 61.4(4)
C9C C8C C21C O9C 172.8(3)
C7C C8C C21C O9C -70.8(4)
C20C C8C C21C C22C -10.4(5)
C9C C8C C21C C22C 101.0(4)
C7C C8C C21C C22C -142.6(3)
C20C C8C C21C C11C -159.2(3)
C9C C8C C21C C11C -47.8(3)
C7C C8C C21C C11C 68.6(3)
C11C C21C C22C O9C -108.5(4)
C8C C21C C22C O9C 108.7(4)
O6C C9C C23C O8C 106.8(3)
C8C C9C C23C O8C -11.9(4)
C10C C9C C23C O8C -132.6(3)
O6C C9C C23C C24C -132.7(3)
C8C C9C C23C C24C 108.6(4)
C10C C9C C23C C24C -12.1(5)
O1C C1C O2C C16C 166.0(3)
C2C C1C O2C C16C -17.4(5)
C4C C16C O2C C1C 45.4(4)
C18C C16C O2C C1C 166.5(3)
C17C C16C O2C C1C -75.3(4)
C6C C5C O3C C4C 112.3(4)
C3C C4C O3C C5C -111.4(3)
C16C C4C O3C C5C 111.6(3)
O6C C14C O5C C10C 49.7(3)
C15C C14C O5C C10C 166.1(3)
C13C C14C O5C C10C -64.7(3)
O4C C10C O5C C14C -154.4(3)
C11C C10C O5C C14C 83.0(3)
C9C C10C O5C C14C -27.3(3)
O5C C14C O6C C9C -51.4(3)
C15C C14C O6C C9C -166.5(3)
C13C C14C O6C C9C 62.6(3)
C8C C9C O6C C14C -79.9(3)
C23C C9C O6C C14C 165.4(3)
C10C C9C O6C C14C 32.0(3)
O7C C20C O8C C23C -179.5(3)
C8C C20C O8C C23C 1.0(4)
C24C C23C O8C C20C -121.2(3)
C9C C23C O8C C20C 7.1(4)
C11C C21C O9C C22C 114.0(4)
C8C C21C O9C C22C -113.1(4)
O1D C1D C2D C3D 156.2(3)
O2D C1D C2D C3D -19.9(5)
C1D C2D C3D C4D 8.8(5)
C1D C2D C3D C13D -166.1(3)
C2D C3D C4D O3D -109.2(4)
C13D C3D C4D O3D 65.9(4)
C2D C3D C4D C5D -175.4(3)
C13D C3D C4D C5D -0.2(5)
C2D C3D C4D C16D 28.0(4)
C13D C3D C4D C16D -156.9(3)
C3D C4D C5D O3D 100.6(3)
C16D C4D C5D O3D -104.6(4)
O3D C4D C5D C6D -104.6(4)
C3D C4D C5D C6D -4.0(5)
C16D C4D C5D C6D 150.8(3)
O3D C5D C6D C7D -91.3(4)
C4D C5D C6D C7D -22.2(5)
C5D C6D C7D C19D -69.1(4)
C5D C6D C7D C8D 169.9(3)
C5D C6D C7D C13D 52.3(4)
C19D C7D C8D C20D -77.6(4)
C6D C7D C8D C20D 39.3(4)
C13D C7D C8D C20D 161.3(3)
C19D C7D C8D C21D 52.6(4)
C6D C7D C8D C21D 169.5(3)
C13D C7D C8D C21D -68.5(3)
C19D C7D C8D C9D 163.7(3)
C6D C7D C8D C9D -79.4(3)
C13D C7D C8D C9D 42.6(4)
C20D C8D C9D O6D -103.4(3)
C21D C8D C9D O6D 139.0(3)
C7D C8D C9D O6D 21.3(4)
C20D C8D C9D C23D 14.3(4)
C21D C8D C9D C23D -103.3(3)
C7D C8D C9D C23D 139.0(3)
C20D C8D C9D C10D 146.5(3)
C21D C8D C9D C10D 28.9(3)
C7D C8D C9D C10D -88.8(3)
O6D C9D C10D O4D 117.4(3)
C8D C9D C10D O4D -126.7(3)
C23D C9D C10D O4D -5.8(5)
O6D C9D C10D O5D -3.2(3)
C8D C9D C10D O5D 112.7(3)
C23D C9D C10D O5D -126.3(3)
O6D C9D C10D C11D -116.4(3)
C8D C9D C10D C11D -0.5(4)
C23D C9D C10D C11D 120.4(4)
O4D C10D C11D C21D 101.4(3)
O5D C10D C11D C21D -136.9(3)
C9D C10D C11D C21D -28.4(3)
O4D C10D C11D C25D -22.2(4)
O5D C10D C11D C25D 99.6(4)
C9D C10D C11D C25D -152.0(3)
O4D C10D C11D C12D -144.6(3)
O5D C10D C11D C12D -22.9(4)
C9D C10D C11D C12D 85.6(3)
C21D C11D C12D C13D 62.1(4)
C25D C11D C12D C13D -171.3(3)
C10D C11D C12D C13D -45.9(4)
C2D C3D C13D C12D -36.2(5)
C4D C3D C13D C12D 149.1(3)
C2D C3D C13D C7D -155.8(3)
C4D C3D C13D C7D 29.5(4)
C2D C3D C13D C14D 80.8(4)
C4D C3D C13D C14D -94.0(4)
C11D C12D C13D C3D 179.4(3)
C11D C12D C13D C7D -59.3(4)
C11D C12D C13D C14D 59.0(3)
C19D C7D C13D C3D 61.4(4)
C8D C7D C13D C3D -177.6(3)
C6D C7D C13D C3D -55.9(4)
C19D C7D C13D C12D -60.8(4)
C8D C7D C13D C12D 60.1(3)
C6D C7D C13D C12D -178.1(3)
C19D C7D C13D C14D -175.3(3)
C8D C7D C13D C14D -54.3(3)
C6D C7D C13D C14D 67.5(4)
C3D C13D C14D O6D 125.2(3)
C12D C13D C14D O6D -113.8(3)
C7D C13D C14D O6D 2.1(4)
C3D C13D C14D O5D -124.0(3)
C12D C13D C14D O5D -3.0(4)
C7D C13D C14D O5D 112.9(3)
C3D C13D C14D C15D -0.3(4)
C12D C13D C14D C15D 120.8(3)
C7D C13D C14D C15D -123.3(3)
O3D C4D C16D O2D 83.6(3)
C5D C4D C16D O2D 152.0(3)
C3D C4D C16D O2D -51.8(4)
O3D C4D C16D C18D -29.8(4)
C5D C4D C16D C18D 38.7(5)
C3D C4D C16D C18D -165.2(3)
O3D C4D C16D C17D -157.1(3)
C5D C4D C16D C17D -88.6(4)
C3D C4D C16D C17D 67.5(4)
C21D C8D C20D O7D -78.9(5)
C9D C8D C20D O7D 172.7(4)
C7D C8D C20D O7D 50.2(5)
C21D C8D C20D O8D 100.9(3)
C9D C8D C20D O8D -7.5(4)
C7D C8D C20D O8D -130.0(3)
C25D C11D C21D O9D -49.7(5)
C10D C11D C21D O9D -173.8(3)
C12D C11D C21D O9D 74.8(4)
C25D C11D C21D C22D 24.5(5)
C10D C11D C21D C22D -99.6(4)
C12D C11D C21D C22D 149.0(3)
C25D C11D C21D C8D 172.5(3)
C10D C11D C21D C8D 48.3(3)
C12D C11D C21D C8D -63.1(3)
C20D C8D C21D O9D 62.1(4)
C9D C8D C21D O9D 173.1(3)
C7D C8D C21D O9D -69.0(4)
C20D C8D C21D C22D -10.8(5)
C9D C8D C21D C22D 100.2(4)
C7D C8D C21D C22D -141.9(3)
C20D C8D C21D C11D -159.7(3)
C9D C8D C21D C11D -48.7(3)
C7D C8D C21D C11D 69.3(3)
C11D C21D C22D O9D -109.0(4)
C8D C21D C22D O9D 108.9(4)
O6D C9D C23D O8D 103.0(3)
C8D C9D C23D O8D -15.8(4)
C10D C9D C23D O8D -136.7(3)
O6D C9D C23D C24D -136.2(3)
C8D C9D C23D C24D 104.9(4)
C10D C9D C23D C24D -16.0(5)
O1D C1D O2D C16D 174.9(3)
C2D C1D O2D C16D -8.8(5)
C4D C16D O2D C1D 42.8(4)
C18D C16D O2D C1D 163.1(3)
C17D C16D O2D C1D -79.6(4)
C6D C5D O3D C4D 112.0(4)
C3D C4D O3D C5D -111.8(3)
C16D C4D O3D C5D 112.5(4)
O6D C14D O5D C10D 49.8(3)
C15D C14D O5D C10D 165.4(3)
C13D C14D O5D C10D -65.4(3)
O4D C10D O5D C14D -153.7(3)
C11D C10D O5D C14D 82.9(3)
C9D C10D O5D C14D -27.3(3)
C8D C9D O6D C14D -79.5(3)
C23D C9D O6D C14D 164.9(3)
C10D C9D O6D C14D 32.4(3)
O5D C14D O6D C9D -51.7(3)
C15D C14D O6D C9D -166.4(3)
C13D C14D O6D C9D 63.5(3)
O7D C20D O8D C23D 176.9(3)
C8D C20D O8D C23D -2.9(4)
C24D C23D O8D C20D -116.5(3)
C9D C23D O8D C20D 12.0(4)
C11D C21D O9D C22D 115.6(4)
C8D C21D O9D C22D -113.3(4)
